data_4305687
loop_
_publ_author_name
'Ramaswamy Murugavel'
'Subramaniam Kuppuswamy'

_publ_contact_author_address
;
Department of Chemistry
Indian Institute of Technology Bombay
Powai
Mumbai
Maharastra
400076
INDIA
;
_publ_contact_author_email RMV@CHEM.IITB.AC.IN
_publ_contact_author_name 'Ramaswamy Murugavel'
_publ_section_title
;
Organic-Soluble Tri-, Tetra-, and Pentanuclear Titanium(IV) Phosphates
;
_journal_name_full 'Inorganic Chemistry'
_journal_page_first 7686
_journal_page_last 7694
_journal_paper_doi 10.1021/ic800675n
_journal_volume 47
_journal_year 2008
_chemical_formula_moiety 'C94 H152 O32 P6 Ti5'
_chemical_formula_sum 'C94 H152 O32 P6 Ti5'
_chemical_formula_weight 2219.48
_chemical_name_systematic
;
 ?
;
_space_group_IT_number 14
_symmetry_cell_setting monoclinic
_symmetry_space_group_name_Hall '-P 2ybc'
_symmetry_space_group_name_H-M 'P 1 21/c 1'
_atom_sites_solution_hydrogens geom
_atom_sites_solution_primary direct
_atom_sites_solution_secondary difmap
_audit_creation_method SHELXL-97
_cell_angle_alpha 90.00
_cell_angle_beta 99.845(3)
_cell_angle_gamma 90.00
_cell_formula_units_Z 4
_cell_length_a 25.7498(6)
_cell_length_b 15.2049(4)
_cell_length_c 28.9126(9)
_cell_measurement_reflns_used 17489
_cell_measurement_temperature 150(2)
_cell_measurement_theta_max 32.7204
_cell_measurement_theta_min 2.9032
_cell_volume 11153.3(5)
_computing_cell_refinement
;
CrysAlis RED, Oxford Diffraction Ltd.,
Version 1.171.32.4 (release 27-04-2006 CrysAlis171 .NET)
(compiled Apr 27 2007,17:53:11)
;
_computing_data_collection
;
CrysAlis CCD, Oxford Diffraction Ltd.,
Version 1.171.32.4 (release 27-04-2006 CrysAlis171 .NET)
(compiled Apr 27 2007,17:53:11)
;
_computing_data_reduction
;
CrysAlis RED, Oxford Diffraction Ltd.,
Version 1.171.32.4 (release 27-04-2006 CrysAlis171 .NET)
(compiled Apr 27 2007,17:53:11)
;
_computing_molecular_graphics 'Ortep-3 for Windows (Farrugia, 1997)'
_computing_publication_material 'WinGX publication routines (Farrugia, 1999)'
_computing_structure_refinement 'SHELXL-97 (Sheldrick, 1997)'
_computing_structure_solution 'SHELXS-86 (Sheldrick, 1986)'
_diffrn_ambient_temperature 150(2)
_diffrn_detector_area_resol_mean 15.9948
_diffrn_measured_fraction_theta_full 0.996
_diffrn_measured_fraction_theta_max 0.996
_diffrn_measurement_device_type 'OXFORD DIFFRACTIOM X CALIBUR-S'
_diffrn_measurement_method 'omega(w)-q scan'
_diffrn_radiation_monochromator graphite
_diffrn_radiation_source 'Enhance (Mo) X-ray Source'
_diffrn_radiation_type MoK\a
_diffrn_radiation_wavelength 0.71073
_diffrn_reflns_av_R_equivalents 0.1194
_diffrn_reflns_av_sigmaI/netI 0.1548
_diffrn_reflns_limit_h_max 34
_diffrn_reflns_limit_h_min -34
_diffrn_reflns_limit_k_max 19
_diffrn_reflns_limit_k_min -20
_diffrn_reflns_limit_l_max 37
_diffrn_reflns_limit_l_min -38
_diffrn_reflns_number 112051
_diffrn_reflns_theta_full 28.00
_diffrn_reflns_theta_max 28.00
_diffrn_reflns_theta_min 2.91
_exptl_absorpt_coefficient_mu 0.501
_exptl_absorpt_correction_T_max 1.00000
_exptl_absorpt_correction_T_min 0.94222
_exptl_absorpt_correction_type multi-scan
_exptl_absorpt_process_details
;
CrysAlis RED, Oxford Diffraction Ltd.,
Version 1.171.32.4 (release 27-04-2006 CrysAlis171 .NET)
(compiled Apr 27 2007,17:53:11)
Empirical absorption correction using spherical harmonics,
 implemented in SCALE3 ABSPACK scaling algorithm.
;
_exptl_crystal_colour colourless
_exptl_crystal_density_diffrn 1.322
_exptl_crystal_density_method 'not measured'
_exptl_crystal_description blocks
_exptl_crystal_F_000 4688
_exptl_crystal_size_max 0.35
_exptl_crystal_size_mid 0.32
_exptl_crystal_size_min 0.27
_refine_diff_density_max 1.648
_refine_diff_density_min -1.203
_refine_diff_density_rms 0.092
_refine_ls_extinction_method none
_refine_ls_goodness_of_fit_ref 1.019
_refine_ls_hydrogen_treatment constr
_refine_ls_matrix_type full
_refine_ls_number_parameters 1266
_refine_ls_number_reflns 26813
_refine_ls_number_restraints 4
_refine_ls_restrained_S_all 1.019
_refine_ls_R_factor_all 0.2090
_refine_ls_R_factor_gt 0.0939
_refine_ls_shift/su_max 0.000
_refine_ls_shift/su_mean 0.000
_refine_ls_structure_factor_coef Fsqd
_refine_ls_weighting_details 'calc w=1/[\s^2^(Fo^2^)+(0.0872P)^2^+21.9992P] where P=(Fo^2^+2Fc^2^)/3'
_refine_ls_weighting_scheme calc
_refine_ls_wR_factor_gt 0.1851
_refine_ls_wR_factor_ref 0.2431
_reflns_number_gt 12231
_reflns_number_total 26813
_reflns_threshold_expression >2sigma(I)
_cod_data_source_file ic800675n-file001_1.cif
_cod_data_source_block newrm171-relabled1-28
_cod_database_code 4305687

loop_
_symmetry_equiv_pos_as_xyz
'x, y, z'
'-x, y+1/2, -z+1/2'
'-x, -y, -z'
'x, -y-1/2, z-1/2'

loop_
_atom_site_label
_atom_site_type_symbol
_atom_site_fract_x
_atom_site_fract_y
_atom_site_fract_z
_atom_site_U_iso_or_equiv
_atom_site_adp_type
_atom_site_occupancy
_atom_site_symmetry_multiplicity
_atom_site_calc_flag
_atom_site_refinement_flags
_atom_site_disorder_assembly
_atom_site_disorder_group
C1 C 0.6442(3) -0.0245(4) 0.4453(3) 0.062(2) Uani 1 1 d . . .
C2 C 0.6795(4) -0.0607(5) 0.4811(3) 0.071(2) Uani 1 1 d . . .
C3 C 0.6608(5) -0.1058(6) 0.5155(4) 0.100(3) Uani 1 1 d . . .
H3 H 0.6847 -0.1306 0.5408 0.120 Uiso 1 1 calc R . .
C4 C 0.6078(6) -0.1153(8) 0.5136(5) 0.131(5) Uani 1 1 d . . .
H4 H 0.5954 -0.1462 0.5381 0.158 Uiso 1 1 calc R . .
C5 C 0.5722(5) -0.0819(7) 0.4776(5) 0.136(5) Uani 1 1 d . . .
H5 H 0.5355 -0.0895 0.4771 0.163 Uiso 1 1 calc R . .
C6 C 0.5909(4) -0.0347(5) 0.4404(3) 0.081(3) Uani 1 1 d . . .
C7 C 0.7383(4) -0.0556(5) 0.4825(3) 0.076(3) Uani 1 1 d . . .
H7 H 0.7460 0.0034 0.4699 0.091 Uiso 1 1 calc R . .
C8 C 0.7547(5) -0.1250(8) 0.4492(4) 0.121(4) Uani 1 1 d . . .
H8A H 0.7415 -0.1828 0.4567 0.181 Uiso 1 1 calc R . .
H8B H 0.7933 -0.1270 0.4529 0.181 Uiso 1 1 calc R . .
H8C H 0.7399 -0.1096 0.4167 0.181 Uiso 1 1 calc R . .
C9 C 0.7715(4) -0.0642(6) 0.5304(3) 0.099(3) Uani 1 1 d . . .
H9A H 0.7629 -0.0165 0.5506 0.148 Uiso 1 1 calc R . .
H9B H 0.8089 -0.0608 0.5278 0.148 Uiso 1 1 calc R . .
H9C H 0.7643 -0.1209 0.5442 0.148 Uiso 1 1 calc R . .
C10 C 0.5523(4) -0.0038(6) 0.3999(4) 0.089(3) Uani 1 1 d . . .
H10 H 0.5710 0.0409 0.3833 0.107 Uiso 1 1 calc R . .
C11 C 0.5339(4) -0.0769(7) 0.3638(4) 0.123(4) Uani 1 1 d . . .
H11A H 0.5646 -0.1027 0.3530 0.185 Uiso 1 1 calc R . .
H11B H 0.5101 -0.0518 0.3370 0.185 Uiso 1 1 calc R . .
H11C H 0.5154 -0.1225 0.3785 0.185 Uiso 1 1 calc R . .
C12 C 0.5036(5) 0.0413(6) 0.4115(4) 0.124(4) Uani 1 1 d . . .
H12A H 0.4842 0.0002 0.4283 0.186 Uiso 1 1 calc R . .
H12B H 0.4810 0.0600 0.3824 0.186 Uiso 1 1 calc R . .
H12C H 0.5141 0.0928 0.4313 0.186 Uiso 1 1 calc R . .
C13 C 0.5482(2) 0.4482(4) 0.3398(2) 0.0338(13) Uani 1 1 d . . .
C14 C 0.5043(2) 0.3946(5) 0.3348(2) 0.0477(17) Uani 1 1 d . . .
C15 C 0.4611(3) 0.4276(6) 0.3527(3) 0.063(2) Uani 1 1 d . . .
H15 H 0.4296 0.3939 0.3493 0.076 Uiso 1 1 calc R . .
C16 C 0.4631(3) 0.5074(6) 0.3749(3) 0.068(2) Uani 1 1 d . . .
H16 H 0.4333 0.5276 0.3873 0.082 Uiso 1 1 calc R . .
C17 C 0.5077(3) 0.5586(5) 0.3793(3) 0.0546(19) Uani 1 1 d . . .
H17 H 0.5084 0.6138 0.3948 0.066 Uiso 1 1 calc R . .
C18 C 0.5522(2) 0.5307(4) 0.3615(2) 0.0399(15) Uani 1 1 d . . .
C19 C 0.5018(3) 0.3079(5) 0.3088(3) 0.063(2) Uani 1 1 d . . .
H19 H 0.5386 0.2932 0.3047 0.075 Uiso 1 1 calc R . .
C20 C 0.4834(6) 0.2346(7) 0.3373(5) 0.171(7) Uani 1 1 d . . .
H20A H 0.4478 0.2476 0.3430 0.256 Uiso 1 1 calc R . .
H20B H 0.5074 0.2295 0.3673 0.256 Uiso 1 1 calc R . .
H20C H 0.4831 0.1791 0.3200 0.256 Uiso 1 1 calc R . .
C21 C 0.4709(6) 0.3141(9) 0.2627(4) 0.195(9) Uani 1 1 d . . .
H21A H 0.4345 0.3289 0.2652 0.293 Uiso 1 1 calc R . .
H21B H 0.4717 0.2576 0.2465 0.293 Uiso 1 1 calc R . .
H21C H 0.4855 0.3600 0.2449 0.293 Uiso 1 1 calc R . .
C22 C 0.6016(3) 0.5869(4) 0.3684(2) 0.0493(17) Uani 1 1 d . . .
H22 H 0.6254 0.5617 0.3478 0.059 Uiso 1 1 calc R . .
C23 C 0.6307(3) 0.5807(5) 0.4185(3) 0.062(2) Uani 1 1 d . . .
H23A H 0.6085 0.6043 0.4399 0.093 Uiso 1 1 calc R . .
H23B H 0.6634 0.6149 0.4217 0.093 Uiso 1 1 calc R . .
H23C H 0.6391 0.5191 0.4264 0.093 Uiso 1 1 calc R . .
C24 C 0.5907(4) 0.6818(5) 0.3531(4) 0.085(3) Uani 1 1 d . . .
H24A H 0.5732 0.6832 0.3202 0.127 Uiso 1 1 calc R . .
H24B H 0.6240 0.7143 0.3564 0.127 Uiso 1 1 calc R . .
H24C H 0.5677 0.7091 0.3728 0.127 Uiso 1 1 calc R . .
C25 C 0.7824(2) 0.5125(4) 0.5280(2) 0.0459(17) Uani 1 1 d . . .
C26 C 0.7455(3) 0.5742(5) 0.5389(3) 0.057(2) Uani 1 1 d . . .
C27 C 0.7648(3) 0.6600(5) 0.5470(4) 0.094(3) Uani 1 1 d . . .
H27 H 0.7417 0.7051 0.5537 0.112 Uiso 1 1 calc R . .
C28 C 0.8156(4) 0.6800(7) 0.5456(5) 0.122(5) Uani 1 1 d . . .
H28 H 0.8275 0.7387 0.5518 0.146 Uiso 1 1 calc R . .
C29 C 0.8503(3) 0.6182(6) 0.5354(4) 0.099(4) Uani 1 1 d . . .
H29 H 0.8857 0.6346 0.5343 0.118 Uiso 1 1 calc R . .
C30 C 0.8347(3) 0.5319(4) 0.5266(3) 0.057(2) Uani 1 1 d . . .
C31 C 0.6898(3) 0.5475(5) 0.5421(3) 0.0543(19) Uani 1 1 d . . .
H31 H 0.6758 0.5124 0.5134 0.065 Uiso 1 1 calc R . .
C32 C 0.6530(3) 0.6259(6) 0.5439(3) 0.078(3) Uani 1 1 d . . .
H32A H 0.6179 0.6046 0.5471 0.117 Uiso 1 1 calc R . .
H32B H 0.6506 0.6600 0.5148 0.117 Uiso 1 1 calc R . .
H32C H 0.6669 0.6632 0.5708 0.117 Uiso 1 1 calc R . .
C33 C 0.6893(3) 0.4899(7) 0.5839(3) 0.093(3) Uani 1 1 d . . .
H33A H 0.7147 0.4419 0.5836 0.140 Uiso 1 1 calc R . .
H33B H 0.6540 0.4654 0.5828 0.140 Uiso 1 1 calc R . .
H33C H 0.6990 0.5247 0.6126 0.140 Uiso 1 1 calc R . .
C34 C 0.8735(3) 0.4616(5) 0.5173(3) 0.064(2) Uani 1 1 d . . .
H34 H 0.8558 0.4240 0.4909 0.077 Uiso 1 1 calc R . .
C35 C 0.8872(3) 0.4029(6) 0.5614(4) 0.089(3) Uani 1 1 d . . .
H35A H 0.9027 0.4391 0.5883 0.133 Uiso 1 1 calc R . .
H35B H 0.9124 0.3575 0.5558 0.133 Uiso 1 1 calc R . .
H35C H 0.8550 0.3748 0.5681 0.133 Uiso 1 1 calc R . .
C36 C 0.9236(3) 0.4977(6) 0.5040(3) 0.093(3) Uani 1 1 d . . .
H36A H 0.9148 0.5380 0.4774 0.140 Uiso 1 1 calc R . .
H36B H 0.9449 0.4491 0.4952 0.140 Uiso 1 1 calc R . .
H36C H 0.9436 0.5293 0.5308 0.140 Uiso 1 1 calc R . .
C37 C 0.9718(2) 0.3579(4) 0.3929(2) 0.0322(13) Uani 1 1 d . . .
C38 C 0.9789(2) 0.4299(4) 0.3654(2) 0.0436(16) Uani 1 1 d . . .
C39 C 1.0248(3) 0.4313(5) 0.3458(3) 0.064(2) Uani 1 1 d . . .
H39 H 1.0314 0.4801 0.3271 0.077 Uiso 1 1 calc R . .
C40 C 1.0597(3) 0.3653(6) 0.3527(3) 0.071(2) Uani 1 1 d . . .
H40 H 1.0903 0.3675 0.3385 0.085 Uiso 1 1 calc R . .
C41 C 1.0516(2) 0.2934(5) 0.3805(3) 0.058(2) Uani 1 1 d . . .
H41 H 1.0768 0.2473 0.3850 0.069 Uiso 1 1 calc R . .
C42 C 1.0073(2) 0.2884(4) 0.4015(2) 0.0414(15) Uani 1 1 d . . .
C43 C 0.9396(3) 0.5051(4) 0.3564(3) 0.062(2) Uani 1 1 d . . .
H43 H 0.9120 0.4945 0.3763 0.074 Uiso 1 1 calc R . .
C44 C 0.9124(4) 0.5060(6) 0.3060(4) 0.106(4) Uani 1 1 d . . .
H44A H 0.8883 0.5562 0.3008 0.159 Uiso 1 1 calc R . .
H44B H 0.8925 0.4513 0.2989 0.159 Uiso 1 1 calc R . .
H44C H 0.9388 0.5111 0.2854 0.159 Uiso 1 1 calc R . .
C45 C 0.9659(3) 0.5935(4) 0.3715(4) 0.083(3) Uani 1 1 d . . .
H45A H 0.9953 0.6034 0.3546 0.125 Uiso 1 1 calc R . .
H45B H 0.9793 0.5925 0.4054 0.125 Uiso 1 1 calc R . .
H45C H 0.9401 0.6410 0.3643 0.125 Uiso 1 1 calc R . .
C46 C 0.9976(3) 0.2132(4) 0.4322(3) 0.0523(18) Uani 1 1 d . . .
H46 H 0.9598 0.2169 0.4360 0.063 Uiso 1 1 calc R . .
C47 C 1.0299(5) 0.2207(8) 0.4806(3) 0.134(5) Uani 1 1 d . . .
H47A H 1.0674 0.2190 0.4785 0.201 Uiso 1 1 calc R . .
H47B H 1.0215 0.1715 0.5000 0.201 Uiso 1 1 calc R . .
H47C H 1.0217 0.2763 0.4949 0.201 Uiso 1 1 calc R . .
C48 C 1.0045(7) 0.1256(6) 0.4098(4) 0.184(8) Uani 1 1 d . . .
H48A H 0.9809 0.1222 0.3794 0.277 Uiso 1 1 calc R . .
H48B H 0.9960 0.0783 0.4302 0.277 Uiso 1 1 calc R . .
H48C H 1.0411 0.1194 0.4050 0.277 Uiso 1 1 calc R . .
C49 C 0.7491(3) 0.4888(4) 0.2005(2) 0.0463(17) Uani 1 1 d . . .
C50 C 0.7912(3) 0.5197(5) 0.1805(2) 0.059(2) Uani 1 1 d . . .
C51 C 0.7848(4) 0.6061(6) 0.1615(3) 0.080(3) Uani 1 1 d . . .
H51 H 0.8124 0.6322 0.1483 0.097 Uiso 1 1 calc R . .
C52 C 0.7392(5) 0.6520(6) 0.1620(3) 0.092(3) Uani 1 1 d . . .
H52 H 0.7351 0.7081 0.1474 0.110 Uiso 1 1 calc R . .
C53 C 0.7002(4) 0.6204(5) 0.1823(3) 0.075(3) Uani 1 1 d . . .
H53 H 0.6696 0.6552 0.1827 0.090 Uiso 1 1 calc R . .
C54 C 0.7037(3) 0.5371(4) 0.2028(2) 0.0505(18) Uani 1 1 d . . .
C55 C 0.8384(3) 0.4660(7) 0.1786(3) 0.084(3) Uani 1 1 d . . .
H55 H 0.8473 0.4346 0.2093 0.100 Uiso 1 1 calc R . .
C56 C 0.8252(4) 0.3963(7) 0.1407(4) 0.100(3) Uani 1 1 d . . .
H56A H 0.7944 0.3627 0.1462 0.151 Uiso 1 1 calc R . .
H56B H 0.8553 0.3565 0.1415 0.151 Uiso 1 1 calc R . .
H56C H 0.8174 0.4248 0.1098 0.151 Uiso 1 1 calc R . .
C57 C 0.8873(4) 0.5224(9) 0.1724(4) 0.150(6) Uani 1 1 d . . .
H57A H 0.8803 0.5528 0.1421 0.225 Uiso 1 1 calc R . .
H57B H 0.9181 0.4840 0.1735 0.225 Uiso 1 1 calc R . .
H57C H 0.8943 0.5658 0.1978 0.225 Uiso 1 1 calc R . .
C58 C 0.6601(3) 0.5008(5) 0.2242(3) 0.060(2) Uani 1 1 d . . .
H58 H 0.6761 0.4658 0.2523 0.073 Uiso 1 1 calc R . .
C59 C 0.6231(5) 0.5684(7) 0.2403(4) 0.135(5) Uani 1 1 d . . .
H59A H 0.6439 0.6120 0.2605 0.203 Uiso 1 1 calc R . .
H59B H 0.5989 0.5386 0.2579 0.203 Uiso 1 1 calc R . .
H59C H 0.6029 0.5979 0.2129 0.203 Uiso 1 1 calc R . .
C60 C 0.6270(3) 0.4388(7) 0.1902(4) 0.103(3) Uani 1 1 d . . .
H60A H 0.6078 0.4724 0.1638 0.154 Uiso 1 1 calc R . .
H60B H 0.6018 0.4081 0.2064 0.154 Uiso 1 1 calc R . .
H60C H 0.6500 0.3957 0.1786 0.154 Uiso 1 1 calc R . .
C61 C 0.8134(2) -0.0738(3) 0.3067(2) 0.0373(14) Uani 1 1 d . . .
C62 C 0.8659(3) -0.1034(4) 0.3130(3) 0.062(2) Uani 1 1 d . . .
C63 C 0.8767(4) -0.1653(6) 0.2810(4) 0.104(4) Uani 1 1 d . . .
H63 H 0.9116 -0.1871 0.2832 0.125 Uiso 1 1 calc R . .
C64 C 0.8377(4) -0.1966(6) 0.2456(4) 0.109(4) Uani 1 1 d . . .
H64 H 0.8462 -0.2388 0.2239 0.131 Uiso 1 1 calc R . .
C65 C 0.7867(4) -0.1665(5) 0.2420(3) 0.076(3) Uani 1 1 d . . .
H65 H 0.7604 -0.1894 0.2180 0.091 Uiso 1 1 calc R . .
C66 C 0.7728(3) -0.1037(4) 0.2724(2) 0.0443(16) Uani 1 1 d . . .
C67 C 0.9077(3) -0.0742(5) 0.3517(4) 0.074(3) Uani 1 1 d . . .
H67 H 0.8945 -0.0229 0.3680 0.089 Uiso 1 1 calc R . .
C68 C 0.9231(6) -0.1434(7) 0.3854(6) 0.202(9) Uani 1 1 d . . .
H68A H 0.8973 -0.1476 0.4066 0.304 Uiso 1 1 calc R . .
H68B H 0.9579 -0.1301 0.4037 0.304 Uiso 1 1 calc R . .
H68C H 0.9246 -0.1994 0.3689 0.304 Uiso 1 1 calc R . .
C69 C 0.9564(4) -0.0439(10) 0.3294(6) 0.211(10) Uani 1 1 d . . .
H69A H 0.9888 -0.0508 0.3524 0.316 Uiso 1 1 calc R . .
H69B H 0.9521 0.0180 0.3201 0.316 Uiso 1 1 calc R . .
H69C H 0.9586 -0.0800 0.3017 0.316 Uiso 1 1 calc R . .
C70 C 0.7164(3) -0.0736(4) 0.2702(3) 0.0542(18) Uani 1 1 d . . .
H70 H 0.7174 -0.0101 0.2794 0.065 Uiso 1 1 calc R . .
C71 C 0.6841(4) -0.0804(6) 0.2213(3) 0.095(3) Uani 1 1 d . . .
H71A H 0.6786 -0.1425 0.2128 0.142 Uiso 1 1 calc R . .
H71B H 0.7028 -0.0513 0.1988 0.142 Uiso 1 1 calc R . .
H71C H 0.6498 -0.0519 0.2208 0.142 Uiso 1 1 calc R . .
C72 C 0.6892(3) -0.1223(7) 0.3036(4) 0.100(3) Uani 1 1 d . . .
H72A H 0.6824 -0.1828 0.2926 0.150 Uiso 1 1 calc R . .
H72B H 0.6557 -0.0932 0.3057 0.150 Uiso 1 1 calc R . .
H72C H 0.7115 -0.1229 0.3347 0.150 Uiso 1 1 calc R . .
C73 C 0.8769(7) 0.0894(9) 0.5127(6) 0.208(10) Uani 1 1 d D . .
H73 H 0.8659 0.0447 0.5345 0.249 Uiso 1 1 calc R . .
C74 C 0.9069(4) 0.1624(8) 0.5417(4) 0.117(4) Uani 1 1 d D . .
H74A H 0.9318 0.1896 0.5238 0.175 Uiso 1 1 calc R . .
H74B H 0.9264 0.1377 0.5710 0.175 Uiso 1 1 calc R . .
H74C H 0.8820 0.2069 0.5491 0.175 Uiso 1 1 calc R . .
C75 C 0.8978(7) 0.0418(11) 0.4737(6) 0.211(8) Uani 1 1 d D . .
H75A H 0.8987 0.0823 0.4475 0.317 Uiso 1 1 calc R . .
H75B H 0.8748 -0.0081 0.4629 0.317 Uiso 1 1 calc R . .
H75C H 0.9335 0.0203 0.4854 0.317 Uiso 1 1 calc R . .
C76 C 0.6088(5) 0.1495(11) 0.2297(4) 0.145(5) Uani 1 1 d . . .
H76 H 0.6159 0.1016 0.2080 0.174 Uiso 1 1 calc R . .
C77 C 0.5700(4) 0.1006(7) 0.2524(5) 0.118(4) Uani 1 1 d . . .
H77A H 0.5653 0.1308 0.2813 0.177 Uiso 1 1 calc R . .
H77B H 0.5830 0.0408 0.2599 0.177 Uiso 1 1 calc R . .
H77C H 0.5362 0.0978 0.2309 0.177 Uiso 1 1 calc R . .
C78 C 0.5922(7) 0.2057(10) 0.1988(6) 0.239(12) Uani 1 1 d . . .
H78A H 0.5945 0.2644 0.2129 0.359 Uiso 1 1 calc R . .
H78B H 0.5554 0.1928 0.1854 0.359 Uiso 1 1 calc R . .
H78C H 0.6137 0.2036 0.1740 0.359 Uiso 1 1 calc R . .
C79 C 0.7972(8) 0.6003(15) 0.4064(6) 0.347(18) Uani 1 1 d G . .
H79A H 0.8303 0.5709 0.4209 0.417 Uiso 1 1 calc R . .
H79B H 0.7747 0.6085 0.4305 0.417 Uiso 1 1 calc R . .
C80 C 0.8079(7) 0.6822(10) 0.3863(8) 0.267(14) Uani 1 1 d G . .
H80A H 0.7981 0.7312 0.4056 0.321 Uiso 1 1 calc R . .
H80B H 0.8460 0.6870 0.3849 0.321 Uiso 1 1 calc R . .
C81 C 0.7779(8) 0.6863(9) 0.3403(8) 0.43(3) Uani 1 1 d G . .
H81A H 0.7537 0.7373 0.3376 0.520 Uiso 1 1 calc R . .
H81B H 0.8015 0.6931 0.3169 0.520 Uiso 1 1 calc R . .
C82 C 0.7486(9) 0.6070(10) 0.3320(7) 1.13(11) Uani 1 1 d G . .
H82A H 0.7514 0.5830 0.3007 1.356 Uiso 1 1 calc R . .
H82B H 0.7110 0.6178 0.3333 1.356 Uiso 1 1 calc R . .
C83 C 0.5438(4) 0.3162(15) 0.5096(7) 0.338(19) Uani 1 1 d D . .
H83 H 0.5619 0.2977 0.5415 0.405 Uiso 1 1 calc R . .
C84 C 0.4884(4) 0.2918(7) 0.4833(4) 0.127(5) Uani 1 1 d D . .
H84A H 0.4823 0.2288 0.4869 0.191 Uiso 1 1 calc R . .
H84B H 0.4859 0.3059 0.4499 0.191 Uiso 1 1 calc R . .
H84C H 0.4618 0.3254 0.4963 0.191 Uiso 1 1 calc R . .
C85 C 0.5278(8) 0.4086(16) 0.4910(6) 0.42(3) Uani 1 1 d D . .
H85A H 0.5566 0.4499 0.5016 0.632 Uiso 1 1 calc R . .
H85B H 0.4962 0.4274 0.5030 0.632 Uiso 1 1 calc R . .
H85C H 0.5204 0.4075 0.4567 0.632 Uiso 1 1 calc R . .
C86 C 0.6653(5) 0.1590(7) 0.5414(3) 0.110(4) Uani 1 1 d . . .
H86 H 0.6870 0.1159 0.5268 0.132 Uiso 1 1 calc R . .
C87 C 0.6981(6) 0.2058(11) 0.5769(5) 0.169(6) Uani 1 1 d . . .
H87A H 0.7220 0.2435 0.5628 0.254 Uiso 1 1 calc R . .
H87B H 0.7187 0.1643 0.5986 0.254 Uiso 1 1 calc R . .
H87C H 0.6764 0.2423 0.5941 0.254 Uiso 1 1 calc R . .
C88 C 0.6229(8) 0.1120(11) 0.5591(5) 0.240(11) Uani 1 1 d . . .
H88A H 0.6381 0.0671 0.5817 0.360 Uiso 1 1 calc R . .
H88B H 0.5997 0.0839 0.5328 0.360 Uiso 1 1 calc R . .
H88C H 0.6024 0.1538 0.5745 0.360 Uiso 1 1 calc R . .
C89 C 0.8091(3) 0.1007(5) 0.2030(3) 0.065(2) Uani 1 1 d . . .
H89 H 0.7846 0.0697 0.2209 0.078 Uiso 1 1 calc R . .
C90 C 0.8378(4) 0.0328(6) 0.1830(3) 0.086(3) Uani 1 1 d . . .
H90A H 0.8669 0.0595 0.1701 0.130 Uiso 1 1 calc R . .
H90B H 0.8140 0.0027 0.1578 0.130 Uiso 1 1 calc R . .
H90C H 0.8520 -0.0097 0.2074 0.130 Uiso 1 1 calc R . .
C91 C 0.7767(5) 0.1577(7) 0.1696(4) 0.166(7) Uani 1 1 d . . .
H91A H 0.7611 0.2038 0.1865 0.249 Uiso 1 1 calc R . .
H91B H 0.7486 0.1230 0.1508 0.249 Uiso 1 1 calc R . .
H91C H 0.7986 0.1847 0.1488 0.249 Uiso 1 1 calc R . .
C92 C 0.9601(3) 0.2009(6) 0.2440(3) 0.070(2) Uani 1 1 d . . .
H92 H 0.9450 0.1446 0.2296 0.083 Uiso 1 1 calc R . .
C93 C 1.0143(3) 0.1852(6) 0.2632(3) 0.087(3) Uani 1 1 d . . .
H93A H 1.0297 0.2383 0.2791 0.130 Uiso 1 1 calc R . .
H93B H 1.0336 0.1698 0.2378 0.130 Uiso 1 1 calc R . .
H93C H 1.0169 0.1366 0.2857 0.130 Uiso 1 1 calc R . .
C94 C 0.9521(4) 0.2702(8) 0.2064(4) 0.123(5) Uani 1 1 d . . .
H94A H 0.9148 0.2721 0.1918 0.184 Uiso 1 1 calc R . .
H94B H 0.9736 0.2562 0.1824 0.184 Uiso 1 1 calc R . .
H94C H 0.9626 0.3276 0.2203 0.184 Uiso 1 1 calc R . .
O1 O 0.72153(17) 0.1476(3) 0.43632(15) 0.0522(12) Uani 1 1 d . . .
O2 O 0.6767(2) 0.1319(3) 0.35315(15) 0.0558(13) Uani 1 1 d . . .
O3 O 0.62591(16) 0.1686(3) 0.41790(18) 0.0511(12) Uani 1 1 d . . .
O4 O 0.6632(2) 0.0185(3) 0.40814(16) 0.0535(12) Uani 1 1 d . . .
O5 O 0.64737(15) 0.2914(3) 0.31280(14) 0.0408(10) Uani 1 1 d . . .
O6 O 0.68644(14) 0.4296(2) 0.34971(16) 0.0412(11) Uani 1 1 d . . .
O7 O 0.62939(14) 0.3348(2) 0.39152(13) 0.0336(9) Uani 1 1 d . . .
O8 O 0.59113(14) 0.4192(2) 0.31923(13) 0.0314(9) Uani 1 1 d . . .
O9 O 0.77211(18) 0.2914(3) 0.47487(14) 0.0450(11) Uani 1 1 d . . .
O10 O 0.75229(17) 0.4341(2) 0.43357(14) 0.0398(10) Uani 1 1 d . . .
O11 O 0.68600(15) 0.3622(3) 0.47539(15) 0.0502(12) Uani 1 1 d . . .
O12 O 0.76588(14) 0.4243(2) 0.52109(13) 0.0341(9) Uani 1 1 d . . .
O13 O 0.85461(14) 0.2600(3) 0.42756(14) 0.0392(10) Uani 1 1 d . . .
O14 O 0.83540(13) 0.4035(2) 0.38680(14) 0.0325(9) Uani 1 1 d . . .
O15 O 0.87416(14) 0.2796(2) 0.34669(14) 0.0376(10) Uani 1 1 d . . .
O16 O 0.92711(13) 0.3566(2) 0.41517(14) 0.0326(9) Uani 1 1 d . . .
O17 O 0.73061(17) 0.2825(3) 0.26594(15) 0.0462(11) Uani 1 1 d . . .
O18 O 0.77046(15) 0.4209(2) 0.30253(13) 0.0349(9) Uani 1 1 d . . .
O19 O 0.82306(16) 0.3171(3) 0.26137(16) 0.0542(13) Uani 1 1 d . . .
O20 O 0.75095(15) 0.3997(2) 0.21501(13) 0.0365(9) Uani 1 1 d . . .
O21 O 0.80381(17) 0.1100(2) 0.39151(14) 0.0422(10) Uani 1 1 d . . .
O22 O 0.76033(19) 0.1286(3) 0.30804(16) 0.0614(14) Uani 1 1 d . . .
O23 O 0.85673(17) 0.1124(2) 0.32609(17) 0.0491(12) Uani 1 1 d . . .
O24 O 0.80014(15) -0.0159(2) 0.34087(14) 0.0356(9) Uani 1 1 d . . .
O25 O 0.75123(14) 0.2796(3) 0.37071(14) 0.0382(10) Uani 1 1 d . . .
O26 O 0.82792(17) 0.1354(3) 0.48695(15) 0.0412(10) Uani 1 1 d . . .
O27 O 0.65736(17) 0.1488(3) 0.25813(16) 0.0455(11) Uani 1 1 d . . .
O28 O 0.76983(16) 0.5492(2) 0.36671(15) 0.0382(10) Uani 1 1 d G . .
O29 O 0.56789(17) 0.3205(4) 0.45735(18) 0.0672(15) Uani 1 1 d . . .
O30 O 0.6425(2) 0.2208(4) 0.50693(18) 0.0790(17) Uani 1 1 d . . .
O31 O 0.84189(17) 0.1529(3) 0.23538(15) 0.0562(13) Uani 1 1 d . . .
O32 O 0.93075(15) 0.2252(3) 0.27977(14) 0.0424(10) Uani 1 1 d . . .
P1 P 0.67175(6) 0.12035(10) 0.40408(6) 0.0362(4) Uani 1 1 d . . .
P2 P 0.64053(5) 0.36597(9) 0.34575(5) 0.0256(3) Uani 1 1 d . . .
P3 P 0.74298(5) 0.37727(9) 0.47366(5) 0.0261(3) Uani 1 1 d . . .
P4 P 0.87034(5) 0.32268(9) 0.39185(5) 0.0242(3) Uani 1 1 d . . .
P5 P 0.77025(6) 0.35484(9) 0.26420(5) 0.0305(3) Uani 1 1 d . . .
P6 P 0.80541(6) 0.08739(9) 0.34152(5) 0.0296(3) Uani 1 1 d . . .
Ti1 Ti 0.78964(6) 0.20102(9) 0.43344(6) 0.0771(6) Uani 1 1 d . . .
Ti2 Ti 0.70002(5) 0.20529(8) 0.30688(5) 0.0565(4) Uani 1 1 d . . .
Ti3 Ti 0.76146(4) 0.42828(10) 0.36797(4) 0.0554(4) Uani 1 1 d . . .
Ti4 Ti 0.63040(4) 0.27815(8) 0.45383(4) 0.0380(3) Uani 1 1 d . . .
Ti5 Ti 0.86416(4) 0.21441(7) 0.28592(4) 0.0311(2) Uani 1 1 d . . .

loop_
_atom_site_aniso_label
_atom_site_aniso_U_11
_atom_site_aniso_U_22
_atom_site_aniso_U_33
_atom_site_aniso_U_23
_atom_site_aniso_U_13
_atom_site_aniso_U_12
C1 0.082(6) 0.038(4) 0.065(5) 0.009(4) 0.013(5) -0.029(4)
C2 0.104(7) 0.052(5) 0.054(5) 0.025(4) 0.012(5) -0.017(4)
C3 0.127(10) 0.077(6) 0.094(8) 0.036(6) 0.015(7) -0.023(6)
C4 0.144(12) 0.144(11) 0.109(10) 0.071(8) 0.033(9) -0.040(9)
C5 0.111(9) 0.116(9) 0.180(14) 0.064(9) 0.020(9) -0.070(7)
C6 0.087(7) 0.061(5) 0.088(7) 0.020(5) -0.008(6) -0.034(5)
C7 0.100(7) 0.058(5) 0.066(6) 0.023(4) 0.004(5) 0.003(5)
C8 0.145(11) 0.136(10) 0.071(7) 0.016(7) -0.007(7) 0.040(8)
C9 0.127(9) 0.076(6) 0.080(7) 0.015(5) -0.021(6) -0.018(6)
C10 0.071(6) 0.063(6) 0.132(10) 0.008(6) 0.013(6) -0.036(5)
C11 0.093(8) 0.118(9) 0.152(12) -0.037(8) 0.001(8) -0.012(7)
C12 0.157(12) 0.063(6) 0.143(11) -0.012(6) 0.000(9) -0.008(7)
C13 0.021(3) 0.050(4) 0.029(3) 0.009(3) 0.000(2) 0.017(2)
C14 0.027(3) 0.068(5) 0.045(4) 0.013(3) -0.002(3) 0.006(3)
C15 0.029(4) 0.095(6) 0.066(5) 0.006(5) 0.009(4) 0.005(4)
C16 0.040(4) 0.120(7) 0.048(5) 0.008(5) 0.017(4) 0.028(4)
C17 0.041(4) 0.068(5) 0.055(5) -0.006(4) 0.007(4) 0.022(3)
C18 0.035(3) 0.055(4) 0.027(3) 0.003(3) -0.002(3) 0.024(3)
C19 0.032(4) 0.072(5) 0.079(6) -0.015(4) -0.006(4) -0.005(3)
C20 0.275(19) 0.086(8) 0.173(14) -0.029(8) 0.100(14) -0.074(10)
C21 0.240(17) 0.207(14) 0.094(9) -0.091(10) -0.098(10) 0.131(13)
C22 0.052(4) 0.042(4) 0.052(5) 0.001(3) 0.004(4) 0.013(3)
C23 0.059(5) 0.070(5) 0.052(5) -0.009(4) -0.007(4) 0.001(4)
C24 0.088(7) 0.051(5) 0.114(8) 0.010(5) 0.013(6) 0.017(4)
C25 0.034(3) 0.054(4) 0.045(4) -0.030(3) -0.007(3) -0.008(3)
C26 0.037(4) 0.063(5) 0.064(5) -0.030(4) -0.009(3) 0.004(3)
C27 0.067(6) 0.059(5) 0.146(10) -0.056(6) -0.009(6) 0.007(4)
C28 0.072(7) 0.092(7) 0.192(13) -0.078(8) -0.006(7) -0.027(6)
C29 0.052(5) 0.090(7) 0.156(10) -0.061(7) 0.023(6) -0.028(5)
C30 0.042(4) 0.055(4) 0.070(5) -0.030(4) 0.000(4) -0.016(3)
C31 0.040(4) 0.071(5) 0.048(5) -0.022(4) -0.002(3) 0.016(3)
C32 0.047(4) 0.100(6) 0.079(6) -0.040(5) -0.014(4) 0.026(4)
C33 0.068(6) 0.154(9) 0.061(6) 0.009(6) 0.020(5) 0.045(6)
C34 0.028(3) 0.090(6) 0.075(6) -0.050(5) 0.008(4) -0.019(4)
C35 0.039(4) 0.114(7) 0.113(9) -0.044(7) 0.007(5) 0.000(5)
C36 0.037(4) 0.131(8) 0.114(8) -0.068(7) 0.021(5) -0.028(5)
C37 0.021(3) 0.045(3) 0.030(3) -0.003(3) 0.003(2) -0.009(2)
C38 0.028(3) 0.048(4) 0.054(4) 0.008(3) 0.008(3) -0.011(3)
C39 0.043(4) 0.076(5) 0.076(6) 0.007(4) 0.018(4) -0.024(4)
C40 0.037(4) 0.101(7) 0.082(6) -0.022(5) 0.031(4) -0.021(4)
C41 0.026(3) 0.062(5) 0.083(6) -0.025(4) 0.004(4) 0.001(3)
C42 0.026(3) 0.038(3) 0.058(4) -0.016(3) 0.003(3) -0.002(2)
C43 0.037(4) 0.056(4) 0.088(6) 0.030(4) -0.001(4) -0.012(3)
C44 0.077(6) 0.081(6) 0.142(10) 0.047(6) -0.029(7) -0.016(5)
C45 0.057(5) 0.038(4) 0.153(9) 0.027(5) 0.013(5) -0.005(3)
C46 0.040(4) 0.039(4) 0.071(5) 0.002(3) -0.010(4) 0.000(3)
C47 0.145(10) 0.185(12) 0.062(7) 0.024(7) -0.013(7) -0.099(9)
C48 0.41(2) 0.037(6) 0.122(11) 0.012(6) 0.079(13) 0.031(9)
C49 0.060(4) 0.057(4) 0.019(3) 0.010(3) -0.001(3) -0.015(3)
C50 0.059(5) 0.083(5) 0.030(4) 0.017(4) -0.007(3) -0.025(4)
C51 0.112(8) 0.090(7) 0.035(4) 0.018(4) 0.000(5) -0.059(6)
C52 0.160(11) 0.054(6) 0.056(6) 0.000(4) 0.001(7) -0.019(6)
C53 0.132(8) 0.055(5) 0.039(5) 0.008(4) 0.014(5) 0.014(5)
C54 0.086(6) 0.041(4) 0.022(3) 0.004(3) 0.000(4) 0.006(4)
C55 0.048(5) 0.145(9) 0.057(6) 0.042(6) 0.008(4) -0.022(5)
C56 0.079(7) 0.147(9) 0.080(7) 0.018(7) 0.027(6) 0.044(6)
C57 0.068(7) 0.249(15) 0.132(11) 0.093(11) 0.013(7) -0.049(8)
C58 0.062(5) 0.071(5) 0.046(5) 0.006(4) 0.003(4) 0.029(4)
C59 0.192(13) 0.132(10) 0.100(9) 0.056(7) 0.077(9) 0.110(9)
C60 0.048(5) 0.166(10) 0.095(8) 0.014(7) 0.018(5) -0.007(6)
C61 0.047(4) 0.020(3) 0.047(4) -0.009(3) 0.016(3) -0.001(2)
C62 0.045(4) 0.034(4) 0.113(7) -0.024(4) 0.026(5) -0.004(3)
C63 0.070(6) 0.077(6) 0.173(11) -0.072(7) 0.046(7) -0.005(5)
C64 0.101(8) 0.084(7) 0.151(11) -0.066(7) 0.046(8) 0.002(6)
C65 0.089(7) 0.063(5) 0.077(6) -0.038(4) 0.017(5) -0.023(5)
C66 0.058(4) 0.034(3) 0.043(4) -0.006(3) 0.017(3) -0.009(3)
C67 0.034(4) 0.044(4) 0.140(9) -0.016(5) -0.002(5) 0.007(3)
C68 0.216(16) 0.060(7) 0.264(19) 0.026(9) -0.148(14) -0.033(8)
C69 0.077(8) 0.206(14) 0.37(2) -0.193(16) 0.091(12) -0.062(9)
C70 0.060(5) 0.039(4) 0.059(5) -0.010(3) -0.001(4) -0.008(3)
C71 0.088(7) 0.108(7) 0.071(6) 0.007(6) -0.038(5) -0.025(6)
C72 0.059(6) 0.155(10) 0.088(8) 0.017(7) 0.018(5) -0.008(6)
C73 0.30(3) 0.096(11) 0.27(2) 0.000(13) 0.16(2) -0.068(13)
C74 0.086(8) 0.137(10) 0.118(10) 0.005(8) -0.012(7) -0.012(7)
C75 0.22(2) 0.25(2) 0.179(18) 0.063(16) 0.071(15) -0.051(16)
C76 0.116(11) 0.237(16) 0.067(8) -0.003(9) -0.031(7) 0.040(11)
C77 0.068(6) 0.097(8) 0.195(14) -0.038(8) 0.040(8) -0.029(6)
C78 0.26(2) 0.164(14) 0.217(18) 0.109(13) -0.177(16) -0.065(13)
C79 0.29(3) 0.34(4) 0.46(5) -0.06(4) 0.23(4) -0.09(3)
C80 0.33(3) 0.090(13) 0.40(4) 0.025(17) 0.13(3) -0.025(16)
C81 0.47(5) 0.20(2) 0.49(5) 0.22(3) -0.31(4) -0.13(2)
C82 1.9(2) 0.18(2) 1.77(19) 0.53(6) 1.68(19) 0.49(6)
C83 0.125(15) 0.51(4) 0.43(4) 0.15(3) 0.21(2) 0.13(2)
C84 0.105(8) 0.111(8) 0.198(13) -0.024(8) 0.119(9) -0.037(6)
C85 0.159(18) 1.05(9) 0.068(10) 0.04(3) 0.062(11) -0.18(3)
C86 0.169(12) 0.116(8) 0.045(6) 0.005(6) 0.021(7) -0.047(8)
C87 0.141(12) 0.249(18) 0.107(11) 0.040(12) -0.012(9) -0.055(12)
C88 0.38(3) 0.252(18) 0.088(10) 0.037(11) 0.032(13) -0.204(19)
C89 0.065(5) 0.074(5) 0.051(5) -0.022(4) -0.005(4) -0.009(4)
C90 0.100(7) 0.084(6) 0.075(6) -0.037(5) 0.015(6) 0.003(5)
C91 0.217(15) 0.114(9) 0.120(10) -0.066(8) -0.106(10) 0.083(9)
C92 0.042(4) 0.117(7) 0.054(5) -0.012(5) 0.023(4) 0.014(4)
C93 0.059(5) 0.125(8) 0.086(7) -0.011(6) 0.040(5) 0.021(5)
C94 0.109(8) 0.174(11) 0.106(9) 0.067(8) 0.078(7) 0.052(8)
O1 0.041(3) 0.080(3) 0.038(3) 0.010(2) 0.014(2) -0.022(2)
O2 0.086(4) 0.043(3) 0.037(3) -0.003(2) 0.008(3) -0.029(2)
O3 0.034(2) 0.044(3) 0.079(4) 0.017(2) 0.019(2) -0.0028(19)
O4 0.088(4) 0.031(2) 0.043(3) 0.001(2) 0.016(3) -0.016(2)
O5 0.031(2) 0.055(3) 0.033(2) -0.010(2) -0.0046(19) 0.0120(19)
O6 0.021(2) 0.027(2) 0.074(3) 0.008(2) 0.004(2) 0.0034(15)
O7 0.029(2) 0.042(2) 0.029(2) 0.0057(17) 0.0022(18) 0.0063(17)
O8 0.0246(19) 0.045(2) 0.023(2) 0.0003(17) 0.0000(17) 0.0085(16)
O9 0.066(3) 0.037(2) 0.036(2) -0.0016(19) 0.020(2) 0.010(2)
O10 0.060(3) 0.028(2) 0.034(2) -0.0051(17) 0.018(2) -0.0035(18)
O11 0.027(2) 0.082(3) 0.044(3) -0.033(2) 0.014(2) -0.017(2)
O12 0.029(2) 0.047(2) 0.025(2) -0.0083(18) 0.0027(17) -0.0053(17)
O13 0.028(2) 0.051(2) 0.036(2) 0.0136(19) -0.0032(19) -0.0093(18)
O14 0.0210(19) 0.032(2) 0.045(3) -0.0004(18) 0.0056(18) -0.0001(15)
O15 0.025(2) 0.045(2) 0.045(3) -0.018(2) 0.0108(19) -0.0075(17)
O16 0.0208(19) 0.041(2) 0.035(2) -0.0023(18) 0.0017(17) -0.0065(16)
O17 0.059(3) 0.043(2) 0.041(3) -0.007(2) 0.023(2) -0.012(2)
O18 0.043(2) 0.030(2) 0.029(2) 0.0072(17) 0.0006(19) -0.0058(17)
O19 0.039(3) 0.082(3) 0.048(3) 0.034(2) 0.026(2) 0.024(2)
O20 0.041(2) 0.041(2) 0.026(2) 0.0053(17) 0.0016(19) 0.0034(18)
O21 0.069(3) 0.030(2) 0.029(2) -0.0012(17) 0.014(2) 0.0047(19)
O22 0.069(3) 0.067(3) 0.045(3) -0.015(2) 0.001(3) 0.037(3)
O23 0.051(3) 0.028(2) 0.077(3) -0.003(2) 0.035(3) -0.0049(19)
O24 0.041(2) 0.029(2) 0.038(2) -0.0041(18) 0.011(2) -0.0035(17)
O25 0.024(2) 0.051(2) 0.042(3) -0.001(2) 0.0110(19) 0.0088(17)
O26 0.043(2) 0.038(2) 0.041(3) 0.015(2) 0.002(2) 0.0097(19)
O27 0.042(3) 0.048(3) 0.044(3) -0.011(2) -0.001(2) 0.000(2)
O28 0.043(2) 0.022(2) 0.048(3) 0.0014(18) 0.004(2) -0.0056(17)
O29 0.028(2) 0.120(4) 0.057(3) -0.018(3) 0.018(2) -0.001(3)
O30 0.068(4) 0.124(5) 0.045(3) 0.030(3) 0.009(3) -0.015(3)
O31 0.044(3) 0.094(4) 0.033(3) -0.024(2) 0.009(2) -0.015(2)
O32 0.029(2) 0.065(3) 0.036(2) -0.003(2) 0.0160(19) -0.0007(19)
P1 0.0437(9) 0.0287(8) 0.0370(9) 0.0003(7) 0.0089(8) -0.0128(7)
P2 0.0174(6) 0.0307(7) 0.0272(8) -0.0014(6) -0.0005(6) 0.0032(5)
P3 0.0231(7) 0.0333(8) 0.0229(8) -0.0050(6) 0.0065(6) -0.0048(6)
P4 0.0175(6) 0.0287(7) 0.0260(8) -0.0006(6) 0.0025(6) -0.0022(5)
P5 0.0279(8) 0.0354(8) 0.0290(8) 0.0063(6) 0.0075(7) 0.0013(6)
P6 0.0334(8) 0.0267(7) 0.0291(8) -0.0025(6) 0.0068(7) 0.0043(6)
Ti1 0.0679(9) 0.0656(9) 0.1182(14) -0.0612(9) 0.0733(10) -0.0433(7)
Ti2 0.0525(8) 0.0437(7) 0.0854(10) 0.0263(7) 0.0459(8) 0.0216(6)
Ti3 0.0193(5) 0.1219(12) 0.0250(6) -0.0005(7) 0.0038(5) 0.0085(6)
Ti4 0.0233(5) 0.0633(7) 0.0287(6) 0.0029(5) 0.0080(5) -0.0090(5)
Ti5 0.0226(5) 0.0458(6) 0.0263(6) -0.0020(5) 0.0083(4) 0.0009(4)

loop_
_atom_type_symbol
_atom_type_description
_atom_type_scat_dispersion_real
_atom_type_scat_dispersion_imag
_atom_type_scat_source
C C 0.0033 0.0016 'International Tables Vol C Tables 4.2.6.8 and 6.1.1.4'
H H 0.0000 0.0000 'International Tables Vol C Tables 4.2.6.8 and 6.1.1.4'
Ti Ti 0.2776 0.4457 'International Tables Vol C Tables 4.2.6.8 and 6.1.1.4'
O O 0.0106 0.0060 'International Tables Vol C Tables 4.2.6.8 and 6.1.1.4'
P P 0.1023 0.0942 'International Tables Vol C Tables 4.2.6.8 and 6.1.1.4'

loop_
_geom_angle_atom_site_label_1
_geom_angle_atom_site_label_2
_geom_angle_atom_site_label_3
_geom_angle
_geom_angle_site_symmetry_1
_geom_angle_site_symmetry_3
_geom_angle_publ_flag
C6 C1 C2 124.0(7) . . ?
C6 C1 O4 116.4(8) . . ?
C2 C1 O4 119.3(7) . . ?
C3 C2 C1 118.9(9) . . ?
C3 C2 C7 119.0(9) . . ?
C1 C2 C7 122.1(7) . . ?
C2 C3 C4 120.0(10) . . ?
C2 C3 H3 120.0 . . ?
C4 C3 H3 120.0 . . ?
C5 C4 C3 122.0(10) . . ?
C5 C4 H4 119.0 . . ?
C3 C4 H4 119.0 . . ?
C4 C5 C6 119.1(10) . . ?
C4 C5 H5 120.4 . . ?
C6 C5 H5 120.4 . . ?
C1 C6 C5 115.9(9) . . ?
C1 C6 C10 125.2(8) . . ?
C5 C6 C10 118.9(9) . . ?
C9 C7 C2 115.3(8) . . ?
C9 C7 C8 110.2(8) . . ?
C2 C7 C8 109.3(8) . . ?
C9 C7 H7 107.2 . . ?
C2 C7 H7 107.2 . . ?
C8 C7 H7 107.2 . . ?
C7 C8 H8A 109.5 . . ?
C7 C8 H8B 109.5 . . ?
H8A C8 H8B 109.5 . . ?
C7 C8 H8C 109.5 . . ?
H8A C8 H8C 109.5 . . ?
H8B C8 H8C 109.5 . . ?
C7 C9 H9A 109.5 . . ?
C7 C9 H9B 109.5 . . ?
H9A C9 H9B 109.5 . . ?
C7 C9 H9C 109.5 . . ?
H9A C9 H9C 109.5 . . ?
H9B C9 H9C 109.5 . . ?
C6 C10 C12 116.0(10) . . ?
C6 C10 C11 113.2(8) . . ?
C12 C10 C11 107.8(8) . . ?
C6 C10 H10 106.4 . . ?
C12 C10 H10 106.4 . . ?
C11 C10 H10 106.4 . . ?
C10 C11 H11A 109.5 . . ?
C10 C11 H11B 109.5 . . ?
H11A C11 H11B 109.5 . . ?
C10 C11 H11C 109.5 . . ?
H11A C11 H11C 109.5 . . ?
H11B C11 H11C 109.5 . . ?
C10 C12 H12A 109.5 . . ?
C10 C12 H12B 109.5 . . ?
H12A C12 H12B 109.5 . . ?
C10 C12 H12C 109.5 . . ?
H12A C12 H12C 109.5 . . ?
H12B C12 H12C 109.5 . . ?
C14 C13 C18 124.9(5) . . ?
C14 C13 O8 117.3(5) . . ?
C18 C13 O8 117.7(5) . . ?
C13 C14 C15 116.0(7) . . ?
C13 C14 C19 122.1(6) . . ?
C15 C14 C19 121.8(6) . . ?
C16 C15 C14 121.6(7) . . ?
C16 C15 H15 119.2 . . ?
C14 C15 H15 119.2 . . ?
C15 C16 C17 120.5(7) . . ?
C15 C16 H16 119.7 . . ?
C17 C16 H16 119.7 . . ?
C16 C17 C18 121.2(7) . . ?
C16 C17 H17 119.4 . . ?
C18 C17 H17 119.4 . . ?
C17 C18 C13 115.8(6) . . ?
C17 C18 C22 120.2(6) . . ?
C13 C18 C22 124.0(5) . . ?
C21 C19 C20 112.3(11) . . ?
C21 C19 C14 112.0(8) . . ?
C20 C19 C14 111.3(7) . . ?
C21 C19 H19 106.9 . . ?
C20 C19 H19 106.9 . . ?
C14 C19 H19 106.9 . . ?
C19 C20 H20A 109.5 . . ?
C19 C20 H20B 109.5 . . ?
H20A C20 H20B 109.5 . . ?
C19 C20 H20C 109.5 . . ?
H20A C20 H20C 109.5 . . ?
H20B C20 H20C 109.5 . . ?
C19 C21 H21A 109.5 . . ?
C19 C21 H21B 109.5 . . ?
H21A C21 H21B 109.5 . . ?
C19 C21 H21C 109.5 . . ?
H21A C21 H21C 109.5 . . ?
H21B C21 H21C 109.5 . . ?
C18 C22 C23 110.9(6) . . ?
C18 C22 C24 112.7(6) . . ?
C23 C22 C24 111.9(6) . . ?
C18 C22 H22 107.0 . . ?
C23 C22 H22 107.0 . . ?
C24 C22 H22 107.0 . . ?
C22 C23 H23A 109.5 . . ?
C22 C23 H23B 109.5 . . ?
H23A C23 H23B 109.5 . . ?
C22 C23 H23C 109.5 . . ?
H23A C23 H23C 109.5 . . ?
H23B C23 H23C 109.5 . . ?
C22 C24 H24A 109.5 . . ?
C22 C24 H24B 109.5 . . ?
H24A C24 H24B 109.5 . . ?
C22 C24 H24C 109.5 . . ?
H24A C24 H24C 109.5 . . ?
H24B C24 H24C 109.5 . . ?
C30 C25 C26 124.0(6) . . ?
C30 C25 O12 118.0(5) . . ?
C26 C25 O12 117.8(5) . . ?
C27 C26 C25 115.1(7) . . ?
C27 C26 C31 123.7(6) . . ?
C25 C26 C31 121.2(6) . . ?
C28 C27 C26 121.5(8) . . ?
C28 C27 H27 119.2 . . ?
C26 C27 H27 119.2 . . ?
C27 C28 C29 121.6(8) . . ?
C27 C28 H28 119.2 . . ?
C29 C28 H28 119.2 . . ?
C28 C29 C30 120.9(8) . . ?
C28 C29 H29 119.5 . . ?
C30 C29 H29 119.5 . . ?
C29 C30 C25 116.7(7) . . ?
C29 C30 C34 121.4(6) . . ?
C25 C30 C34 121.8(6) . . ?
C33 C31 C26 110.2(6) . . ?
C33 C31 C32 109.8(6) . . ?
C26 C31 C32 113.1(6) . . ?
C33 C31 H31 107.8 . . ?
C26 C31 H31 107.8 . . ?
C32 C31 H31 107.8 . . ?
C31 C32 H32A 109.5 . . ?
C31 C32 H32B 109.5 . . ?
H32A C32 H32B 109.5 . . ?
C31 C32 H32C 109.5 . . ?
H32A C32 H32C 109.5 . . ?
H32B C32 H32C 109.5 . . ?
C31 C33 H33A 109.5 . . ?
C31 C33 H33B 109.5 . . ?
H33A C33 H33B 109.5 . . ?
C31 C33 H33C 109.5 . . ?
H33A C33 H33C 109.5 . . ?
H33B C33 H33C 109.5 . . ?
C36 C34 C30 114.0(7) . . ?
C36 C34 C35 109.6(7) . . ?
C30 C34 C35 108.9(6) . . ?
C36 C34 H34 108.0 . . ?
C30 C34 H34 108.0 . . ?
C35 C34 H34 108.0 . . ?
C34 C35 H35A 109.5 . . ?
C34 C35 H35B 109.5 . . ?
H35A C35 H35B 109.5 . . ?
C34 C35 H35C 109.5 . . ?
H35A C35 H35C 109.5 . . ?
H35B C35 H35C 109.5 . . ?
C34 C36 H36A 109.5 . . ?
C34 C36 H36B 109.5 . . ?
H36A C36 H36B 109.5 . . ?
C34 C36 H36C 109.5 . . ?
H36A C36 H36C 109.5 . . ?
H36B C36 H36C 109.5 . . ?
C38 C37 C42 123.8(5) . . ?
C38 C37 O16 118.2(5) . . ?
C42 C37 O16 118.0(5) . . ?
C37 C38 C39 116.8(6) . . ?
C37 C38 C43 122.9(5) . . ?
C39 C38 C43 120.3(6) . . ?
C40 C39 C38 121.4(7) . . ?
C40 C39 H39 119.3 . . ?
C38 C39 H39 119.3 . . ?
C39 C40 C41 120.8(6) . . ?
C39 C40 H40 119.6 . . ?
C41 C40 H40 119.6 . . ?
C42 C41 C40 120.8(6) . . ?
C42 C41 H41 119.6 . . ?
C40 C41 H41 119.6 . . ?
C41 C42 C37 116.5(6) . . ?
C41 C42 C46 122.5(6) . . ?
C37 C42 C46 121.1(5) . . ?
C44 C43 C38 111.0(7) . . ?
C44 C43 C45 112.1(6) . . ?
C38 C43 C45 111.1(6) . . ?
C44 C43 H43 107.4 . . ?
C38 C43 H43 107.4 . . ?
C45 C43 H43 107.4 . . ?
C43 C44 H44A 109.5 . . ?
C43 C44 H44B 109.5 . . ?
H44A C44 H44B 109.5 . . ?
C43 C44 H44C 109.5 . . ?
H44A C44 H44C 109.5 . . ?
H44B C44 H44C 109.5 . . ?
C43 C45 H45A 109.5 . . ?
C43 C45 H45B 109.5 . . ?
H45A C45 H45B 109.5 . . ?
C43 C45 H45C 109.5 . . ?
H45A C45 H45C 109.5 . . ?
H45B C45 H45C 109.5 . . ?
C42 C46 C47 111.9(6) . . ?
C42 C46 C48 112.2(7) . . ?
C47 C46 C48 112.4(9) . . ?
C42 C46 H46 106.6 . . ?
C47 C46 H46 106.6 . . ?
C48 C46 H46 106.6 . . ?
C46 C47 H47A 109.5 . . ?
C46 C47 H47B 109.5 . . ?
H47A C47 H47B 109.5 . . ?
C46 C47 H47C 109.5 . . ?
H47A C47 H47C 109.5 . . ?
H47B C47 H47C 109.5 . . ?
C46 C48 H48A 109.5 . . ?
C46 C48 H48B 109.5 . . ?
H48A C48 H48B 109.5 . . ?
C46 C48 H48C 109.5 . . ?
H48A C48 H48C 109.5 . . ?
H48B C48 H48C 109.5 . . ?
C54 C49 C50 124.1(7) . . ?
C54 C49 O20 118.5(6) . . ?
C50 C49 O20 117.1(6) . . ?
C49 C50 C51 115.1(8) . . ?
C49 C50 C55 122.3(7) . . ?
C51 C50 C55 122.6(8) . . ?
C52 C51 C50 120.7(8) . . ?
C52 C51 H51 119.6 . . ?
C50 C51 H51 119.6 . . ?
C53 C52 C51 122.2(9) . . ?
C53 C52 H52 118.9 . . ?
C51 C52 H52 118.9 . . ?
C52 C53 C54 120.9(9) . . ?
C52 C53 H53 119.6 . . ?
C54 C53 H53 119.6 . . ?
C49 C54 C53 117.0(7) . . ?
C49 C54 C58 121.8(6) . . ?
C53 C54 C58 121.2(7) . . ?
C50 C55 C56 109.2(7) . . ?
C50 C55 C57 112.8(9) . . ?
C56 C55 C57 112.8(9) . . ?
C50 C55 H55 107.2 . . ?
C56 C55 H55 107.2 . . ?
C57 C55 H55 107.2 . . ?
C55 C56 H56A 109.5 . . ?
C55 C56 H56B 109.5 . . ?
H56A C56 H56B 109.5 . . ?
C55 C56 H56C 109.5 . . ?
H56A C56 H56C 109.5 . . ?
H56B C56 H56C 109.5 . . ?
C55 C57 H57A 109.5 . . ?
C55 C57 H57B 109.5 . . ?
H57A C57 H57B 109.5 . . ?
C55 C57 H57C 109.5 . . ?
H57A C57 H57C 109.5 . . ?
H57B C57 H57C 109.5 . . ?
C54 C58 C60 110.3(6) . . ?
C54 C58 C59 115.7(7) . . ?
C60 C58 C59 107.8(8) . . ?
C54 C58 H58 107.6 . . ?
C60 C58 H58 107.6 . . ?
C59 C58 H58 107.6 . . ?
C58 C59 H59A 109.5 . . ?
C58 C59 H59B 109.5 . . ?
H59A C59 H59B 109.5 . . ?
C58 C59 H59C 109.5 . . ?
H59A C59 H59C 109.5 . . ?
H59B C59 H59C 109.5 . . ?
C58 C60 H60A 109.5 . . ?
C58 C60 H60B 109.5 . . ?
H60A C60 H60B 109.5 . . ?
C58 C60 H60C 109.5 . . ?
H60A C60 H60C 109.5 . . ?
H60B C60 H60C 109.5 . . ?
C66 C61 C62 125.2(6) . . ?
C66 C61 O24 117.6(5) . . ?
C62 C61 O24 116.9(6) . . ?
C63 C62 C61 115.5(8) . . ?
C63 C62 C67 120.5(7) . . ?
C61 C62 C67 124.0(6) . . ?
C62 C63 C64 121.5(8) . . ?
C62 C63 H63 119.2 . . ?
C64 C63 H63 119.2 . . ?
C65 C64 C63 120.2(8) . . ?
C65 C64 H64 119.9 . . ?
C63 C64 H64 119.9 . . ?
C64 C65 C66 121.8(8) . . ?
C64 C65 H65 119.1 . . ?
C66 C65 H65 119.1 . . ?
C65 C66 C61 115.7(7) . . ?
C65 C66 C70 122.1(7) . . ?
C61 C66 C70 122.0(5) . . ?
C68 C67 C62 111.8(7) . . ?
C68 C67 C69 110.2(11) . . ?
C62 C67 C69 107.7(9) . . ?
C68 C67 H67 109.0 . . ?
C62 C67 H67 109.0 . . ?
C69 C67 H67 109.0 . . ?
C67 C68 H68A 109.5 . . ?
C67 C68 H68B 109.5 . . ?
H68A C68 H68B 109.5 . . ?
C67 C68 H68C 109.5 . . ?
H68A C68 H68C 109.5 . . ?
H68B C68 H68C 109.5 . . ?
C67 C69 H69A 109.5 . . ?
C67 C69 H69B 109.5 . . ?
H69A C69 H69B 109.5 . . ?
C67 C69 H69C 109.5 . . ?
H69A C69 H69C 109.5 . . ?
H69B C69 H69C 109.5 . . ?
C72 C70 C66 112.2(6) . . ?
C72 C70 C71 109.1(7) . . ?
C66 C70 C71 112.9(7) . . ?
C72 C70 H70 107.5 . . ?
C66 C70 H70 107.5 . . ?
C71 C70 H70 107.5 . . ?
C70 C71 H71A 109.5 . . ?
C70 C71 H71B 109.5 . . ?
H71A C71 H71B 109.5 . . ?
C70 C71 H71C 109.5 . . ?
H71A C71 H71C 109.5 . . ?
H71B C71 H71C 109.5 . . ?
C70 C72 H72A 109.5 . . ?
C70 C72 H72B 109.5 . . ?
H72A C72 H72B 109.5 . . ?
C70 C72 H72C 109.5 . . ?
H72A C72 H72C 109.5 . . ?
H72B C72 H72C 109.5 . . ?
C75 C73 O26 103.1(13) . . ?
C75 C73 C74 123.2(14) . . ?
O26 C73 C74 103.6(10) . . ?
C75 C73 H73 108.7 . . ?
O26 C73 H73 108.7 . . ?
C74 C73 H73 108.7 . . ?
C73 C74 H74A 109.5 . . ?
C73 C74 H74B 109.5 . . ?
H74A C74 H74B 109.5 . . ?
C73 C74 H74C 109.5 . . ?
H74A C74 H74C 109.5 . . ?
H74B C74 H74C 109.5 . . ?
C73 C75 H75A 109.5 . . ?
C73 C75 H75B 109.5 . . ?
H75A C75 H75B 109.5 . . ?
C73 C75 H75C 109.5 . . ?
H75A C75 H75C 109.5 . . ?
H75B C75 H75C 109.5 . . ?
C78 C76 O27 126.4(16) . . ?
C78 C76 C77 118.8(14) . . ?
O27 C76 C77 110.2(10) . . ?
C78 C76 H76 97.1 . . ?
O27 C76 H76 97.1 . . ?
C77 C76 H76 97.1 . . ?
C76 C77 H77A 109.5 . . ?
C76 C77 H77B 109.5 . . ?
H77A C77 H77B 109.5 . . ?
C76 C77 H77C 109.5 . . ?
H77A C77 H77C 109.5 . . ?
H77B C77 H77C 109.5 . . ?
C76 C78 H78A 109.5 . . ?
C76 C78 H78B 109.5 . . ?
H78A C78 H78B 109.5 . . ?
C76 C78 H78C 109.5 . . ?
H78A C78 H78C 109.5 . . ?
H78B C78 H78C 109.5 . . ?
O28 C79 C80 104.2(6) . . ?
O28 C79 H79A 110.9 . . ?
C80 C79 H79A 110.9 . . ?
O28 C79 H79B 110.9 . . ?
C80 C79 H79B 110.9 . . ?
H79A C79 H79B 108.9 . . ?
C81 C80 C79 108.0 . . ?
C81 C80 H80A 110.1 . . ?
C79 C80 H80A 110.1 . . ?
C81 C80 H80B 110.1 . . ?
C79 C80 H80B 110.1 . . ?
H80A C80 H80B 108.4 . . ?
C82 C81 C80 108.0 . . ?
C82 C81 H81A 110.1 . . ?
C80 C81 H81A 110.1 . . ?
C82 C81 H81B 110.1 . . ?
C80 C81 H81B 110.1 . . ?
H81A C81 H81B 108.4 . . ?
C81 C82 O28 106.7(7) . . ?
C81 C82 H82A 110.4 . . ?
O28 C82 H82A 110.4 . . ?
C81 C82 H82B 110.4 . . ?
O28 C82 H82B 110.4 . . ?
H82A C82 H82B 108.6 . . ?
C85 C83 C84 83.0(12) . . ?
C85 C83 O29 76.9(15) . . ?
C84 C83 O29 91.0(9) . . ?
C85 C83 H83 129.4 . . ?
C84 C83 H83 129.4 . . ?
O29 C83 H83 129.4 . . ?
C83 C84 H84A 109.5 . . ?
C83 C84 H84B 109.5 . . ?
H84A C84 H84B 109.5 . . ?
C83 C84 H84C 109.5 . . ?
H84A C84 H84C 109.5 . . ?
H84B C84 H84C 109.5 . . ?
C83 C85 H85A 109.5 . . ?
C83 C85 H85B 109.5 . . ?
H85A C85 H85B 109.5 . . ?
C83 C85 H85C 109.5 . . ?
H85A C85 H85C 109.5 . . ?
H85B C85 H85C 109.5 . . ?
C87 C86 O30 107.6(10) . . ?
C87 C86 C88 112.5(10) . . ?
O30 C86 C88 108.8(12) . . ?
C87 C86 H86 109.3 . . ?
O30 C86 H86 109.3 . . ?
C88 C86 H86 109.3 . . ?
C86 C87 H87A 109.5 . . ?
C86 C87 H87B 109.5 . . ?
H87A C87 H87B 109.5 . . ?
C86 C87 H87C 109.5 . . ?
H87A C87 H87C 109.5 . . ?
H87B C87 H87C 109.5 . . ?
C86 C88 H88A 109.5 . . ?
C86 C88 H88B 109.5 . . ?
H88A C88 H88B 109.5 . . ?
C86 C88 H88C 109.5 . . ?
H88A C88 H88C 109.5 . . ?
H88B C88 H88C 109.5 . . ?
O31 C89 C90 112.5(7) . . ?
O31 C89 C91 108.6(7) . . ?
C90 C89 C91 115.7(8) . . ?
O31 C89 H89 106.5 . . ?
C90 C89 H89 106.5 . . ?
C91 C89 H89 106.5 . . ?
C89 C90 H90A 109.5 . . ?
C89 C90 H90B 109.5 . . ?
H90A C90 H90B 109.5 . . ?
C89 C90 H90C 109.5 . . ?
H90A C90 H90C 109.5 . . ?
H90B C90 H90C 109.5 . . ?
C89 C91 H91A 109.5 . . ?
C89 C91 H91B 109.5 . . ?
H91A C91 H91B 109.5 . . ?
C89 C91 H91C 109.5 . . ?
H91A C91 H91C 109.5 . . ?
H91B C91 H91C 109.5 . . ?
O32 C92 C93 111.3(7) . . ?
O32 C92 C94 108.5(7) . . ?
C93 C92 C94 113.7(8) . . ?
O32 C92 H92 107.7 . . ?
C93 C92 H92 107.7 . . ?
C94 C92 H92 107.7 . . ?
C92 C93 H93A 109.5 . . ?
C92 C93 H93B 109.5 . . ?
H93A C93 H93B 109.5 . . ?
C92 C93 H93C 109.5 . . ?
H93A C93 H93C 109.5 . . ?
H93B C93 H93C 109.5 . . ?
C92 C94 H94A 109.5 . . ?
C92 C94 H94B 109.5 . . ?
H94A C94 H94B 109.5 . . ?
C92 C94 H94C 109.5 . . ?
H94A C94 H94C 109.5 . . ?
H94B C94 H94C 109.5 . . ?
P1 O1 Ti1 139.9(3) . . ?
P1 O2 Ti2 146.9(3) . . ?
P1 O3 Ti4 125.4(3) . . ?
C1 O4 P1 125.7(4) . . ?
P2 O5 Ti2 137.0(3) . . ?
P2 O6 Ti3 138.7(2) . . ?
P2 O7 Ti4 166.5(2) . . ?
C13 O8 P2 125.1(3) . . ?
P3 O9 Ti1 140.7(3) . . ?
P3 O10 Ti3 142.0(2) . . ?
P3 O11 Ti4 139.9(3) . . ?
C25 O12 P3 128.1(4) . . ?
P4 O13 Ti1 133.7(2) . . ?
P4 O14 Ti3 136.7(2) . . ?
P4 O15 Ti5 168.3(2) . . ?
C37 O16 P4 125.1(3) . . ?
P5 O17 Ti2 144.6(3) . . ?
P5 O18 Ti3 140.6(2) . . ?
P5 O19 Ti5 137.0(3) . . ?
C49 O20 P5 132.0(4) . . ?
P6 O21 Ti1 144.9(3) . . ?
P6 O22 Ti2 141.7(3) . . ?
P6 O23 Ti5 123.4(3) . . ?
C61 O24 P6 126.9(3) . . ?
Ti1 O25 Ti3 121.09(18) . . ?
Ti1 O25 Ti2 118.96(17) . . ?
Ti3 O25 Ti2 119.95(18) . . ?
C73 O26 Ti1 152.1(7) . . ?
C76 O27 Ti2 144.6(7) . . ?
C82 O28 C79 108.0(8) . . ?
C82 O28 Ti3 128.1(7) . . ?
C79 O28 Ti3 123.7(8) . . ?
C83 O29 Ti4 120.5(6) . . ?
C86 O30 Ti4 159.4(6) . . ?
C89 O31 Ti5 160.0(5) . . ?
C92 O32 Ti5 133.9(4) . . ?
O3 P1 O1 109.0(3) . . ?
O3 P1 O2 113.9(3) . . ?
O1 P1 O2 111.5(2) . . ?
O3 P1 O4 109.6(2) . . ?
O1 P1 O4 109.9(3) . . ?
O2 P1 O4 102.9(2) . . ?
O7 P2 O5 112.7(2) . . ?
O7 P2 O6 113.9(2) . . ?
O5 P2 O6 110.7(2) . . ?
O7 P2 O8 109.4(2) . . ?
O5 P2 O8 104.4(2) . . ?
O6 P2 O8 105.1(2) . . ?
O11 P3 O10 113.7(3) . . ?
O11 P3 O9 110.8(3) . . ?
O10 P3 O9 111.9(2) . . ?
O11 P3 O12 105.4(2) . . ?
O10 P3 O12 109.1(2) . . ?
O9 P3 O12 105.3(2) . . ?
O15 P4 O13 113.0(2) . . ?
O15 P4 O14 113.7(2) . . ?
O13 P4 O14 110.7(2) . . ?
O15 P4 O16 108.9(2) . . ?
O13 P4 O16 104.5(2) . . ?
O14 P4 O16 105.4(2) . . ?
O19 P5 O18 114.3(3) . . ?
O19 P5 O17 110.5(3) . . ?
O18 P5 O17 112.5(2) . . ?
O19 P5 O20 105.5(2) . . ?
O18 P5 O20 109.8(2) . . ?
O17 P5 O20 103.6(2) . . ?
O21 P6 O23 113.4(3) . . ?
O21 P6 O22 112.2(2) . . ?
O23 P6 O22 108.7(3) . . ?
O21 P6 O24 103.0(2) . . ?
O23 P6 O24 108.9(2) . . ?
O22 P6 O24 110.5(3) . . ?
O21 Ti1 O9 177.5(2) . . ?
O21 Ti1 O13 91.03(18) . . ?
O9 Ti1 O13 91.28(19) . . ?
O21 Ti1 O1 89.79(19) . . ?
O9 Ti1 O1 87.8(2) . . ?
O13 Ti1 O1 176.0(2) . . ?
O21 Ti1 O26 90.40(19) . . ?
O9 Ti1 O26 90.69(19) . . ?
O13 Ti1 O26 88.83(18) . . ?
O1 Ti1 O26 95.11(19) . . ?
O21 Ti1 O25 88.78(17) . . ?
O9 Ti1 O25 90.28(17) . . ?
O13 Ti1 O25 87.17(16) . . ?
O1 Ti1 O25 88.90(18) . . ?
O26 Ti1 O25 175.90(16) . . ?
O27 Ti2 O5 92.77(18) . . ?
O27 Ti2 O2 92.6(2) . . ?
O5 Ti2 O2 91.4(2) . . ?
O27 Ti2 O17 93.8(2) . . ?
O5 Ti2 O17 90.48(18) . . ?
O2 Ti2 O17 173.2(2) . . ?
O27 Ti2 O22 96.0(2) . . ?
O5 Ti2 O22 171.2(2) . . ?
O2 Ti2 O22 89.1(2) . . ?
O17 Ti2 O22 88.1(2) . . ?
O27 Ti2 O25 177.40(16) . . ?
O5 Ti2 O25 84.97(15) . . ?
O2 Ti2 O25 86.15(17) . . ?
O17 Ti2 O25 87.50(17) . . ?
O22 Ti2 O25 86.31(17) . . ?
O28 Ti3 O6 95.70(18) . . ?
O28 Ti3 O14 94.97(18) . . ?
O6 Ti3 O14 169.32(17) . . ?
O28 Ti3 O18 90.27(18) . . ?
O6 Ti3 O18 90.85(18) . . ?
O14 Ti3 O18 89.27(17) . . ?
O28 Ti3 O10 90.47(18) . . ?
O6 Ti3 O10 89.05(19) . . ?
O14 Ti3 O10 90.69(18) . . ?
O18 Ti3 O10 179.26(18) . . ?
O28 Ti3 O25 179.13(18) . . ?
O6 Ti3 O25 84.42(15) . . ?
O14 Ti3 O25 84.90(15) . . ?
O18 Ti3 O25 90.59(15) . . ?
O10 Ti3 O25 88.67(15) . . ?
O30 Ti4 O29 99.2(3) . . ?
O30 Ti4 O11 92.0(2) . . ?
O29 Ti4 O11 111.9(2) . . ?
O30 Ti4 O3 91.6(2) . . ?
O29 Ti4 O3 111.9(2) . . ?
O11 Ti4 O3 134.82(17) . . ?
O30 Ti4 O7 169.5(2) . . ?
O29 Ti4 O7 91.3(2) . . ?
O11 Ti4 O7 84.29(18) . . ?
O3 Ti4 O7 84.12(17) . . ?
O31 Ti5 O32 98.70(19) . . ?
O31 Ti5 O19 92.5(2) . . ?
O32 Ti5 O19 111.47(19) . . ?
O31 Ti5 O23 91.2(2) . . ?
O32 Ti5 O23 109.12(19) . . ?
O19 Ti5 O23 138.13(17) . . ?
O31 Ti5 O15 167.68(18) . . ?
O32 Ti5 O15 93.52(17) . . ?
O19 Ti5 O15 84.43(19) . . ?
O23 Ti5 O15 83.28(18) . . ?

loop_
_geom_bond_atom_site_label_1
_geom_bond_atom_site_label_2
_geom_bond_distance
_geom_bond_site_symmetry_2
_geom_bond_publ_flag
C1 C6 1.364(11) . ?
C1 C2 1.370(11) . ?
C1 O4 1.415(8) . ?
C2 C3 1.361(11) . ?
C2 C7 1.512(12) . ?
C3 C4 1.363(15) . ?
C3 H3 0.9500 . ?
C4 C5 1.362(15) . ?
C4 H4 0.9500 . ?
C5 C6 1.444(13) . ?
C5 H5 0.9500 . ?
C6 C10 1.477(13) . ?
C7 C9 1.505(12) . ?
C7 C8 1.536(13) . ?
C7 H7 1.0000 . ?
C8 H8A 0.9800 . ?
C8 H8B 0.9800 . ?
C8 H8C 0.9800 . ?
C9 H9A 0.9800 . ?
C9 H9B 0.9800 . ?
C9 H9C 0.9800 . ?
C10 C12 1.517(13) . ?
C10 C11 1.542(13) . ?
C10 H10 1.0000 . ?
C11 H11A 0.9800 . ?
C11 H11B 0.9800 . ?
C11 H11C 0.9800 . ?
C12 H12A 0.9800 . ?
C12 H12B 0.9800 . ?
C12 H12C 0.9800 . ?
C13 C14 1.379(8) . ?
C13 C18 1.400(8) . ?
C13 O8 1.412(6) . ?
C14 C15 1.398(9) . ?
C14 C19 1.514(10) . ?
C15 C16 1.370(11) . ?
C15 H15 0.9500 . ?
C16 C17 1.376(10) . ?
C16 H16 0.9500 . ?
C17 C18 1.399(8) . ?
C17 H17 0.9500 . ?
C18 C22 1.517(9) . ?
C19 C21 1.433(12) . ?
C19 C20 1.509(13) . ?
C19 H19 1.0000 . ?
C20 H20A 0.9800 . ?
C20 H20B 0.9800 . ?
C20 H20C 0.9800 . ?
C21 H21A 0.9800 . ?
C21 H21B 0.9800 . ?
C21 H21C 0.9800 . ?
C22 C23 1.518(9) . ?
C22 C24 1.522(9) . ?
C22 H22 1.0000 . ?
C23 H23A 0.9800 . ?
C23 H23B 0.9800 . ?
C23 H23C 0.9800 . ?
C24 H24A 0.9800 . ?
C24 H24B 0.9800 . ?
C24 H24C 0.9800 . ?
C25 C30 1.386(8) . ?
C25 C26 1.409(9) . ?
C25 O12 1.410(7) . ?
C26 C27 1.401(10) . ?
C26 C31 1.510(9) . ?
C27 C28 1.351(12) . ?
C27 H27 0.9500 . ?
C28 C29 1.362(12) . ?
C28 H28 0.9500 . ?
C29 C30 1.383(10) . ?
C29 H29 0.9500 . ?
C30 C34 1.518(10) . ?
C31 C33 1.493(11) . ?
C31 C32 1.529(9) . ?
C31 H31 1.0000 . ?
C32 H32A 0.9800 . ?
C32 H32B 0.9800 . ?
C32 H32C 0.9800 . ?
C33 H33A 0.9800 . ?
C33 H33B 0.9800 . ?
C33 H33C 0.9800 . ?
C34 C36 1.510(9) . ?
C34 C35 1.547(12) . ?
C34 H34 1.0000 . ?
C35 H35A 0.9800 . ?
C35 H35B 0.9800 . ?
C35 H35C 0.9800 . ?
C36 H36A 0.9800 . ?
C36 H36B 0.9800 . ?
C36 H36C 0.9800 . ?
C37 C38 1.383(8) . ?
C37 C42 1.391(8) . ?
C37 O16 1.410(6) . ?
C38 C39 1.395(9) . ?
C38 C43 1.520(9) . ?
C39 C40 1.340(11) . ?
C39 H39 0.9500 . ?
C40 C41 1.392(11) . ?
C40 H40 0.9500 . ?
C41 C42 1.385(9) . ?
C41 H41 0.9500 . ?
C42 C46 1.495(9) . ?
C43 C44 1.505(12) . ?
C43 C45 1.536(10) . ?
C43 H43 1.0000 . ?
C44 H44A 0.9800 . ?
C44 H44B 0.9800 . ?
C44 H44C 0.9800 . ?
C45 H45A 0.9800 . ?
C45 H45B 0.9800 . ?
C45 H45C 0.9800 . ?
C46 C47 1.504(11) . ?
C46 C48 1.505(11) . ?
C46 H46 1.0000 . ?
C47 H47A 0.9800 . ?
C47 H47B 0.9800 . ?
C47 H47C 0.9800 . ?
C48 H48A 0.9800 . ?
C48 H48B 0.9800 . ?
C48 H48C 0.9800 . ?
C49 C54 1.392(10) . ?
C49 C50 1.395(9) . ?
C49 O20 1.416(7) . ?
C50 C51 1.423(11) . ?
C50 C55 1.473(12) . ?
C51 C52 1.367(13) . ?
C51 H51 0.9500 . ?
C52 C53 1.337(13) . ?
C52 H52 0.9500 . ?
C53 C54 1.396(9) . ?
C53 H53 0.9500 . ?
C54 C58 1.478(10) . ?
C55 C56 1.521(13) . ?
C55 C57 1.558(11) . ?
C55 H55 1.0000 . ?
C56 H56A 0.9800 . ?
C56 H56B 0.9800 . ?
C56 H56C 0.9800 . ?
C57 H57A 0.9800 . ?
C57 H57B 0.9800 . ?
C57 H57C 0.9800 . ?
C58 C60 1.514(12) . ?
C58 C59 1.526(11) . ?
C58 H58 1.0000 . ?
C59 H59A 0.9800 . ?
C59 H59B 0.9800 . ?
C59 H59C 0.9800 . ?
C60 H60A 0.9800 . ?
C60 H60B 0.9800 . ?
C60 H60C 0.9800 . ?
C61 C66 1.390(9) . ?
C61 C62 1.407(9) . ?
C61 O24 1.407(6) . ?
C62 C63 1.383(10) . ?
C62 C67 1.482(11) . ?
C63 C64 1.389(14) . ?
C63 H63 0.9500 . ?
C64 C65 1.376(12) . ?
C64 H64 0.9500 . ?
C65 C66 1.386(9) . ?
C65 H65 0.9500 . ?
C66 C70 1.514(9) . ?
C67 C68 1.443(14) . ?
C67 C69 1.574(14) . ?
C67 H67 1.0000 . ?
C68 H68A 0.9800 . ?
C68 H68B 0.9800 . ?
C68 H68C 0.9800 . ?
C69 H69A 0.9800 . ?
C69 H69B 0.9800 . ?
C69 H69C 0.9800 . ?
C70 C72 1.486(11) . ?
C70 C71 1.516(10) . ?
C70 H70 1.0000 . ?
C71 H71A 0.9800 . ?
C71 H71B 0.9800 . ?
C71 H71C 0.9800 . ?
C72 H72A 0.9800 . ?
C72 H72B 0.9800 . ?
C72 H72C 0.9800 . ?
C73 C75 1.515(5) . ?
C73 O26 1.52(2) . ?
C73 C74 1.522(5) . ?
C73 H73 1.0000 . ?
C74 H74A 0.9800 . ?
C74 H74B 0.9800 . ?
C74 H74C 0.9800 . ?
C75 H75A 0.9800 . ?
C75 H75B 0.9800 . ?
C75 H75C 0.9800 . ?
C76 C78 1.258(15) . ?
C76 O27 1.374(12) . ?
C76 C77 1.484(16) . ?
C76 H76 1.0000 . ?
C77 H77A 0.9800 . ?
C77 H77B 0.9800 . ?
C77 H77C 0.9800 . ?
C78 H78A 0.9800 . ?
C78 H78B 0.9800 . ?
C78 H78C 0.9800 . ?
C79 O28 1.46(2) . ?
C79 C80 1.4200 . ?
C79 H79A 0.9900 . ?
C79 H79B 0.9900 . ?
C80 C81 1.4200 . ?
C80 H80A 0.9900 . ?
C80 H80B 0.9900 . ?
C81 C82 1.4200 . ?
C81 H81A 0.9900 . ?
C81 H81B 0.9900 . ?
C82 O28 1.375(16) . ?
C82 H82A 0.9900 . ?
C82 H82B 0.9900 . ?
C83 C85 1.535(5) . ?
C83 C84 1.542(5) . ?
C83 O29 1.73(2) . ?
C83 H83 1.0000 . ?
C84 H84A 0.9800 . ?
C84 H84B 0.9800 . ?
C84 H84C 0.9800 . ?
C85 H85A 0.9800 . ?
C85 H85B 0.9800 . ?
C85 H85C 0.9800 . ?
C86 C87 1.406(15) . ?
C86 O30 1.422(12) . ?
C86 C88 1.469(16) . ?
C86 H86 1.0000 . ?
C87 H87A 0.9800 . ?
C87 H87B 0.9800 . ?
C87 H87C 0.9800 . ?
C88 H88A 0.9800 . ?
C88 H88B 0.9800 . ?
C88 H88C 0.9800 . ?
C89 O31 1.395(8) . ?
C89 C90 1.446(10) . ?
C89 C91 1.452(12) . ?
C89 H89 1.0000 . ?
C90 H90A 0.9800 . ?
C90 H90B 0.9800 . ?
C90 H90C 0.9800 . ?
C91 H91A 0.9800 . ?
C91 H91B 0.9800 . ?
C91 H91C 0.9800 . ?
C92 O32 1.431(7) . ?
C92 C93 1.432(10) . ?
C92 C94 1.504(12) . ?
C92 H92 1.0000 . ?
C93 H93A 0.9800 . ?
C93 H93B 0.9800 . ?
C93 H93C 0.9800 . ?
C94 H94A 0.9800 . ?
C94 H94B 0.9800 . ?
C94 H94C 0.9800 . ?
O1 P1 1.509(5) . ?
O1 Ti1 1.947(4) . ?
O2 P1 1.510(5) . ?
O2 Ti2 1.916(4) . ?
O3 P1 1.501(4) . ?
O3 Ti4 1.956(5) . ?
O4 P1 1.572(4) . ?
O5 P2 1.510(4) . ?
O5 Ti2 1.913(4) . ?
O6 P2 1.517(4) . ?
O6 Ti3 1.914(4) . ?
O7 P2 1.479(4) . ?
O7 Ti4 1.993(4) . ?
O8 P2 1.590(4) . ?
O9 P3 1.503(4) . ?
O9 Ti1 1.927(4) . ?
O10 P3 1.497(4) . ?
O10 Ti3 1.953(4) . ?
O11 P3 1.494(4) . ?
O11 Ti4 1.941(4) . ?
O12 P3 1.569(4) . ?
O13 P4 1.511(4) . ?
O13 Ti1 1.931(4) . ?
O14 P4 1.516(4) . ?
O14 Ti3 1.926(4) . ?
O15 P4 1.479(4) . ?
O15 Ti5 1.996(4) . ?
O16 P4 1.587(4) . ?
O17 P5 1.507(4) . ?
O17 Ti2 1.928(4) . ?
O18 P5 1.495(4) . ?
O18 Ti3 1.948(4) . ?
O19 P5 1.491(4) . ?
O19 Ti5 1.950(4) . ?
O20 P5 1.579(4) . ?
O21 P6 1.493(4) . ?
O21 Ti1 1.916(4) . ?
O22 P6 1.515(5) . ?
O22 Ti2 1.937(4) . ?
O23 P6 1.514(4) . ?
O23 Ti5 1.966(4) . ?
O24 P6 1.576(4) . ?
O25 Ti1 2.254(4) . ?
O25 Ti3 2.279(4) . ?
O25 Ti2 2.364(4) . ?
O26 Ti1 1.960(4) . ?
O27 Ti2 1.844(4) . ?
O28 Ti3 1.852(4) . ?
O29 Ti4 1.753(4) . ?
O30 Ti4 1.746(5) . ?
O31 Ti5 1.747(4) . ?
O32 Ti5 1.761(4) . ?

loop_
_geom_torsion_atom_site_label_1
_geom_torsion_atom_site_label_2
_geom_torsion_atom_site_label_3
_geom_torsion_atom_site_label_4
_geom_torsion
_geom_torsion_site_symmetry_1
_geom_torsion_site_symmetry_2
_geom_torsion_site_symmetry_3
_geom_torsion_site_symmetry_4
_geom_torsion_publ_flag
C6 C1 C2 C3 -3.8(14) . . . . ?
O4 C1 C2 C3 -176.7(7) . . . . ?
C6 C1 C2 C7 173.5(8) . . . . ?
O4 C1 C2 C7 0.6(12) . . . . ?
C1 C2 C3 C4 0.9(15) . . . . ?
C7 C2 C3 C4 -176.4(10) . . . . ?
C2 C3 C4 C5 1(2) . . . . ?
C3 C4 C5 C6 0(2) . . . . ?
C2 C1 C6 C5 4.4(14) . . . . ?
O4 C1 C6 C5 177.5(8) . . . . ?
C2 C1 C6 C10 -173.8(9) . . . . ?
O4 C1 C6 C10 -0.7(13) . . . . ?
C4 C5 C6 C1 -2.4(17) . . . . ?
C4 C5 C6 C10 176.0(12) . . . . ?
C3 C2 C7 C9 -26.3(12) . . . . ?
C1 C2 C7 C9 156.4(8) . . . . ?
C3 C2 C7 C8 98.4(10) . . . . ?
C1 C2 C7 C8 -78.9(10) . . . . ?
C1 C6 C10 C12 -136.0(10) . . . . ?
C5 C6 C10 C12 45.9(12) . . . . ?
C1 C6 C10 C11 98.7(10) . . . . ?
C5 C6 C10 C11 -79.5(13) . . . . ?
C18 C13 C14 C15 0.8(9) . . . . ?
O8 C13 C14 C15 -175.8(5) . . . . ?
C18 C13 C14 C19 177.0(6) . . . . ?
O8 C13 C14 C19 0.4(9) . . . . ?
C13 C14 C15 C16 -1.7(10) . . . . ?
C19 C14 C15 C16 -177.9(7) . . . . ?
C14 C15 C16 C17 1.4(12) . . . . ?
C15 C16 C17 C18 -0.1(11) . . . . ?
C16 C17 C18 C13 -0.8(10) . . . . ?
C16 C17 C18 C22 -177.8(7) . . . . ?
C14 C13 C18 C17 0.4(9) . . . . ?
O8 C13 C18 C17 177.0(5) . . . . ?
C14 C13 C18 C22 177.3(6) . . . . ?
O8 C13 C18 C22 -6.1(8) . . . . ?
C13 C14 C19 C21 -102.7(11) . . . . ?
C15 C14 C19 C21 73.2(12) . . . . ?
C13 C14 C19 C20 130.6(9) . . . . ?
C15 C14 C19 C20 -53.4(11) . . . . ?
C17 C18 C22 C23 74.8(7) . . . . ?
C13 C18 C22 C23 -102.0(7) . . . . ?
C17 C18 C22 C24 -51.5(9) . . . . ?
C13 C18 C22 C24 131.7(7) . . . . ?
C30 C25 C26 C27 2.2(12) . . . . ?
O12 C25 C26 C27 177.9(7) . . . . ?
C30 C25 C26 C31 -177.0(7) . . . . ?
O12 C25 C26 C31 -1.3(10) . . . . ?
C25 C26 C27 C28 -1.8(15) . . . . ?
C31 C26 C27 C28 177.4(10) . . . . ?
C26 C27 C28 C29 1.2(19) . . . . ?
C27 C28 C29 C30 -1(2) . . . . ?
C28 C29 C30 C25 1.0(16) . . . . ?
C28 C29 C30 C34 -177.3(10) . . . . ?
C26 C25 C30 C29 -1.8(12) . . . . ?
O12 C25 C30 C29 -177.5(7) . . . . ?
C26 C25 C30 C34 176.5(7) . . . . ?
O12 C25 C30 C34 0.8(11) . . . . ?
C27 C26 C31 C33 -110.3(9) . . . . ?
C25 C26 C31 C33 68.8(9) . . . . ?
C27 C26 C31 C32 13.2(11) . . . . ?
C25 C26 C31 C32 -167.7(7) . . . . ?
C29 C30 C34 C36 -17.6(12) . . . . ?
C25 C30 C34 C36 164.1(8) . . . . ?
C29 C30 C34 C35 105.1(10) . . . . ?
C25 C30 C34 C35 -73.1(9) . . . . ?
C42 C37 C38 C39 -0.3(10) . . . . ?
O16 C37 C38 C39 176.9(6) . . . . ?
C42 C37 C38 C43 179.9(6) . . . . ?
O16 C37 C38 C43 -2.8(9) . . . . ?
C37 C38 C39 C40 1.2(11) . . . . ?
C43 C38 C39 C40 -179.1(7) . . . . ?
C38 C39 C40 C41 -1.1(13) . . . . ?
C39 C40 C41 C42 0.1(12) . . . . ?
C40 C41 C42 C37 0.7(10) . . . . ?
C40 C41 C42 C46 -179.0(7) . . . . ?
C38 C37 C42 C41 -0.6(9) . . . . ?
O16 C37 C42 C41 -177.8(5) . . . . ?
C38 C37 C42 C46 179.1(6) . . . . ?
O16 C37 C42 C46 1.9(8) . . . . ?
C37 C38 C43 C44 -111.3(8) . . . . ?
C39 C38 C43 C44 69.0(8) . . . . ?
C37 C38 C43 C45 123.2(7) . . . . ?
C39 C38 C43 C45 -56.6(10) . . . . ?
C41 C42 C46 C47 78.2(10) . . . . ?
C37 C42 C46 C47 -101.5(9) . . . . ?
C41 C42 C46 C48 -49.2(11) . . . . ?
C37 C42 C46 C48 131.2(9) . . . . ?
C54 C49 C50 C51 -0.6(10) . . . . ?
O20 C49 C50 C51 172.9(6) . . . . ?
C54 C49 C50 C55 -179.6(7) . . . . ?
O20 C49 C50 C55 -6.1(10) . . . . ?
C49 C50 C51 C52 -2.3(11) . . . . ?
C55 C50 C51 C52 176.7(9) . . . . ?
C50 C51 C52 C53 3.7(14) . . . . ?
C51 C52 C53 C54 -2.0(14) . . . . ?
C50 C49 C54 C53 2.2(10) . . . . ?
O20 C49 C54 C53 -171.2(6) . . . . ?
C50 C49 C54 C58 179.5(6) . . . . ?
O20 C49 C54 C58 6.1(10) . . . . ?
C52 C53 C54 C49 -0.9(11) . . . . ?
C52 C53 C54 C58 -178.3(8) . . . . ?
C49 C50 C55 C56 75.1(9) . . . . ?
C51 C50 C55 C56 -103.8(9) . . . . ?
C49 C50 C55 C57 -158.7(8) . . . . ?
C51 C50 C55 C57 22.4(12) . . . . ?
C49 C54 C58 C60 -78.5(9) . . . . ?
C53 C54 C58 C60 98.7(8) . . . . ?
C49 C54 C58 C59 158.8(8) . . . . ?
C53 C54 C58 C59 -24.0(11) . . . . ?
C66 C61 C62 C63 1.8(11) . . . . ?
O24 C61 C62 C63 175.2(7) . . . . ?
C66 C61 C62 C67 -176.2(7) . . . . ?
O24 C61 C62 C67 -2.8(10) . . . . ?
C61 C62 C63 C64 -0.9(15) . . . . ?
C67 C62 C63 C64 177.2(10) . . . . ?
C62 C63 C64 C65 -0.5(18) . . . . ?
C63 C64 C65 C66 1.2(16) . . . . ?
C64 C65 C66 C61 -0.4(12) . . . . ?
C64 C65 C66 C70 -176.9(8) . . . . ?
C62 C61 C66 C65 -1.1(10) . . . . ?
O24 C61 C66 C65 -174.5(6) . . . . ?
C62 C61 C66 C70 175.3(6) . . . . ?
O24 C61 C66 C70 1.9(9) . . . . ?
C63 C62 C67 C68 -68.3(13) . . . . ?
C61 C62 C67 C68 109.6(11) . . . . ?
C63 C62 C67 C69 52.9(11) . . . . ?
C61 C62 C67 C69 -129.2(9) . . . . ?
C65 C66 C70 C72 95.2(9) . . . . ?
C61 C66 C70 C72 -81.0(8) . . . . ?
C65 C66 C70 C71 -28.6(10) . . . . ?
C61 C66 C70 C71 155.2(6) . . . . ?
O28 C79 C80 C81 12.9(13) . . . . ?
C79 C80 C81 C82 0.0 . . . . ?
C80 C81 C82 O28 -13.9(14) . . . . ?
C6 C1 O4 P1 89.8(8) . . . . ?
C2 C1 O4 P1 -96.8(8) . . . . ?
C14 C13 O8 P2 -94.6(6) . . . . ?
C18 C13 O8 P2 88.5(6) . . . . ?
C30 C25 O12 P3 -90.3(7) . . . . ?
C26 C25 O12 P3 93.7(7) . . . . ?
C38 C37 O16 P4 85.5(6) . . . . ?
C42 C37 O16 P4 -97.1(6) . . . . ?
C54 C49 O20 P5 -90.3(7) . . . . ?
C50 C49 O20 P5 95.8(6) . . . . ?
C66 C61 O24 P6 -98.8(6) . . . . ?
C62 C61 O24 P6 87.2(7) . . . . ?
C75 C73 O26 Ti1 -39.9(15) . . . . ?
C74 C73 O26 Ti1 89.5(14) . . . . ?
C78 C76 O27 Ti2 68(2) . . . . ?
C77 C76 O27 Ti2 -87.1(16) . . . . ?
C81 C82 O28 C79 22(2) . . . . ?
C81 C82 O28 Ti3 -163.3(10) . . . . ?
C80 C79 O28 C82 -22(2) . . . . ?
C80 C79 O28 Ti3 163.3(10) . . . . ?
C85 C83 O29 Ti4 138.0(9) . . . . ?
C84 C83 O29 Ti4 -139.4(7) . . . . ?
C87 C86 O30 Ti4 107.7(18) . . . . ?
C88 C86 O30 Ti4 -130.3(17) . . . . ?
C90 C89 O31 Ti5 -139.4(13) . . . . ?
C91 C89 O31 Ti5 91.1(17) . . . . ?
C93 C92 O32 Ti5 -152.4(6) . . . . ?
C94 C92 O32 Ti5 81.8(9) . . . . ?
Ti4 O3 P1 O1 21.3(4) . . . . ?
Ti4 O3 P1 O2 -103.8(3) . . . . ?
Ti4 O3 P1 O4 141.6(3) . . . . ?
Ti1 O1 P1 O3 -121.1(5) . . . . ?
Ti1 O1 P1 O2 5.4(6) . . . . ?
Ti1 O1 P1 O4 118.9(5) . . . . ?
Ti2 O2 P1 O3 80.5(6) . . . . ?
Ti2 O2 P1 O1 -43.3(7) . . . . ?
Ti2 O2 P1 O4 -161.1(6) . . . . ?
C1 O4 P1 O3 -42.9(7) . . . . ?
C1 O4 P1 O1 76.8(6) . . . . ?
C1 O4 P1 O2 -164.3(6) . . . . ?
Ti4 O7 P2 O5 57.9(12) . . . . ?
Ti4 O7 P2 O6 -69.2(12) . . . . ?
Ti4 O7 P2 O8 173.6(11) . . . . ?
Ti2 O5 P2 O7 -74.2(4) . . . . ?
Ti2 O5 P2 O6 54.6(4) . . . . ?
Ti2 O5 P2 O8 167.2(3) . . . . ?
Ti3 O6 P2 O7 69.3(5) . . . . ?
Ti3 O6 P2 O5 -58.8(5) . . . . ?
Ti3 O6 P2 O8 -170.9(4) . . . . ?
C13 O8 P2 O7 12.2(5) . . . . ?
C13 O8 P2 O5 133.0(4) . . . . ?
C13 O8 P2 O6 -110.5(5) . . . . ?
Ti4 O11 P3 O10 93.0(5) . . . . ?
Ti4 O11 P3 O9 -34.1(6) . . . . ?
Ti4 O11 P3 O12 -147.5(4) . . . . ?
Ti3 O10 P3 O11 -89.1(5) . . . . ?
Ti3 O10 P3 O9 37.4(5) . . . . ?
Ti3 O10 P3 O12 153.6(4) . . . . ?
Ti1 O9 P3 O11 87.3(5) . . . . ?
Ti1 O9 P3 O10 -40.8(5) . . . . ?
Ti1 O9 P3 O12 -159.2(4) . . . . ?
C25 O12 P3 O11 -109.4(5) . . . . ?
C25 O12 P3 O10 13.1(5) . . . . ?
C25 O12 P3 O9 133.4(4) . . . . ?
Ti5 O15 P4 O13 56.2(15) . . . . ?
Ti5 O15 P4 O14 -71.1(14) . . . . ?
Ti5 O15 P4 O16 171.8(13) . . . . ?
Ti1 O13 P4 O15 -71.8(4) . . . . ?
Ti1 O13 P4 O14 57.0(4) . . . . ?
Ti1 O13 P4 O16 170.0(3) . . . . ?
Ti3 O14 P4 O15 67.2(4) . . . . ?
Ti3 O14 P4 O13 -61.3(4) . . . . ?
Ti3 O14 P4 O16 -173.7(3) . . . . ?
C37 O16 P4 O15 9.3(5) . . . . ?
C37 O16 P4 O13 130.3(4) . . . . ?
C37 O16 P4 O14 -113.0(4) . . . . ?
Ti5 O19 P5 O18 93.1(5) . . . . ?
Ti5 O19 P5 O17 -34.9(5) . . . . ?
Ti5 O19 P5 O20 -146.2(4) . . . . ?
Ti3 O18 P5 O19 -91.8(4) . . . . ?
Ti3 O18 P5 O17 35.2(5) . . . . ?
Ti3 O18 P5 O20 149.9(4) . . . . ?
Ti2 O17 P5 O19 88.5(5) . . . . ?
Ti2 O17 P5 O18 -40.5(6) . . . . ?
Ti2 O17 P5 O20 -158.9(4) . . . . ?
C49 O20 P5 O19 -102.8(6) . . . . ?
C49 O20 P5 O18 20.8(6) . . . . ?
C49 O20 P5 O17 141.1(5) . . . . ?
Ti1 O21 P6 O23 84.5(5) . . . . ?
Ti1 O21 P6 O22 -39.1(6) . . . . ?
Ti1 O21 P6 O24 -157.9(5) . . . . ?
Ti5 O23 P6 O21 -104.6(3) . . . . ?
Ti5 O23 P6 O22 20.9(4) . . . . ?
Ti5 O23 P6 O24 141.4(3) . . . . ?
Ti2 O22 P6 O21 2.0(6) . . . . ?
Ti2 O22 P6 O23 -124.2(5) . . . . ?
Ti2 O22 P6 O24 116.3(5) . . . . ?
C61 O24 P6 O21 -161.4(5) . . . . ?
C61 O24 P6 O23 -40.7(5) . . . . ?
C61 O24 P6 O22 78.6(5) . . . . ?
P6 O21 Ti1 O9 82(5) . . . . ?
P6 O21 Ti1 O13 -73.7(5) . . . . ?
P6 O21 Ti1 O1 102.3(5) . . . . ?
P6 O21 Ti1 O26 -162.6(5) . . . . ?
P6 O21 Ti1 O25 13.4(5) . . . . ?
P3 O9 Ti1 O21 -64(5) . . . . ?
P3 O9 Ti1 O13 91.3(4) . . . . ?
P3 O9 Ti1 O1 -84.8(4) . . . . ?
P3 O9 Ti1 O26 -179.9(4) . . . . ?
P3 O9 Ti1 O25 4.1(4) . . . . ?
P4 O13 Ti1 O21 82.8(4) . . . . ?
P4 O13 Ti1 O9 -96.2(4) . . . . ?
P4 O13 Ti1 O1 -19(3) . . . . ?
P4 O13 Ti1 O26 173.1(4) . . . . ?
P4 O13 Ti1 O25 -6.0(4) . . . . ?
P1 O1 Ti1 O21 -56.8(5) . . . . ?
P1 O1 Ti1 O9 122.4(5) . . . . ?
P1 O1 Ti1 O13 45(3) . . . . ?
P1 O1 Ti1 O26 -147.1(5) . . . . ?
P1 O1 Ti1 O25 32.0(5) . . . . ?
C73 O26 Ti1 O21 56.1(11) . . . . ?
C73 O26 Ti1 O9 -126.2(11) . . . . ?
C73 O26 Ti1 O13 -34.9(11) . . . . ?
C73 O26 Ti1 O1 145.9(11) . . . . ?
C73 O26 Ti1 O25 -22(3) . . . . ?
Ti3 O25 Ti1 O21 -141.5(2) . . . . ?
Ti2 O25 Ti1 O21 38.2(2) . . . . ?
Ti3 O25 Ti1 O9 40.9(2) . . . . ?
Ti2 O25 Ti1 O9 -139.48(19) . . . . ?
Ti3 O25 Ti1 O13 -50.4(2) . . . . ?
Ti2 O25 Ti1 O13 129.25(19) . . . . ?
Ti3 O25 Ti1 O1 128.7(2) . . . . ?
Ti2 O25 Ti1 O1 -51.7(2) . . . . ?
Ti3 O25 Ti1 O26 -63(2) . . . . ?
Ti2 O25 Ti1 O26 117(2) . . . . ?
C76 O27 Ti2 O5 0.7(13) . . . . ?
C76 O27 Ti2 O2 92.2(13) . . . . ?
C76 O27 Ti2 O17 -90.0(13) . . . . ?
C76 O27 Ti2 O22 -178.5(13) . . . . ?
C76 O27 Ti2 O25 30(5) . . . . ?
P2 O5 Ti2 O27 173.8(4) . . . . ?
P2 O5 Ti2 O2 81.1(4) . . . . ?
P2 O5 Ti2 O17 -92.4(4) . . . . ?
P2 O5 Ti2 O22 -11.9(16) . . . . ?
P2 O5 Ti2 O25 -4.9(4) . . . . ?
P1 O2 Ti2 O27 -160.5(6) . . . . ?
P1 O2 Ti2 O5 -67.6(6) . . . . ?
P1 O2 Ti2 O17 39(2) . . . . ?
P1 O2 Ti2 O22 103.6(6) . . . . ?
P1 O2 Ti2 O25 17.2(6) . . . . ?
P5 O17 Ti2 O27 -178.1(5) . . . . ?
P5 O17 Ti2 O5 89.1(5) . . . . ?
P5 O17 Ti2 O2 -17(2) . . . . ?
P5 O17 Ti2 O22 -82.2(5) . . . . ?
P5 O17 Ti2 O25 4.2(5) . . . . ?
P6 O22 Ti2 O27 -145.0(5) . . . . ?
P6 O22 Ti2 O5 40.7(17) . . . . ?
P6 O22 Ti2 O2 -52.5(6) . . . . ?
P6 O22 Ti2 O17 121.3(6) . . . . ?
P6 O22 Ti2 O25 33.7(5) . . . . ?
Ti1 O25 Ti2 O27 100(4) . . . . ?
Ti3 O25 Ti2 O27 -81(4) . . . . ?
Ti1 O25 Ti2 O5 129.4(2) . . . . ?
Ti3 O25 Ti2 O5 -50.9(2) . . . . ?
Ti1 O25 Ti2 O2 37.6(2) . . . . ?
Ti3 O25 Ti2 O2 -142.7(2) . . . . ?
Ti1 O25 Ti2 O17 -139.9(2) . . . . ?
Ti3 O25 Ti2 O17 39.8(2) . . . . ?
Ti1 O25 Ti2 O22 -51.7(2) . . . . ?
Ti3 O25 Ti2 O22 128.0(2) . . . . ?
C82 O28 Ti3 O6 -47.9(14) . . . . ?
C79 O28 Ti3 O6 125.8(11) . . . . ?
C82 O28 Ti3 O14 132.3(14) . . . . ?
C79 O28 Ti3 O14 -54.0(11) . . . . ?
C82 O28 Ti3 O18 43.0(14) . . . . ?
C79 O28 Ti3 O18 -143.3(11) . . . . ?
C82 O28 Ti3 O10 -137.0(14) . . . . ?
C79 O28 Ti3 O10 36.7(11) . . . . ?
C82 O28 Ti3 O25 -146(11) . . . . ?
C79 O28 Ti3 O25 27(11) . . . . ?
P2 O6 Ti3 O28 -171.0(4) . . . . ?
P2 O6 Ti3 O14 8.1(14) . . . . ?
P2 O6 Ti3 O18 98.7(4) . . . . ?
P2 O6 Ti3 O10 -80.6(4) . . . . ?
P2 O6 Ti3 O25 8.1(4) . . . . ?
P4 O14 Ti3 O28 -170.9(4) . . . . ?
P4 O14 Ti3 O6 10.0(13) . . . . ?
P4 O14 Ti3 O18 -80.7(4) . . . . ?
P4 O14 Ti3 O10 98.6(4) . . . . ?
P4 O14 Ti3 O25 10.0(4) . . . . ?
P5 O18 Ti3 O28 -178.1(4) . . . . ?
P5 O18 Ti3 O6 -82.4(4) . . . . ?
P5 O18 Ti3 O14 87.0(4) . . . . ?
P5 O18 Ti3 O10 0(15) . . . . ?
P5 O18 Ti3 O25 2.1(4) . . . . ?
P3 O10 Ti3 O28 -179.4(5) . . . . ?
P3 O10 Ti3 O6 84.9(5) . . . . ?
P3 O10 Ti3 O14 -84.5(5) . . . . ?
P3 O10 Ti3 O18 3(15) . . . . ?
P3 O10 Ti3 O25 0.4(4) . . . . ?
Ti1 O25 Ti3 O28 -33(11) . . . . ?
Ti2 O25 Ti3 O28 148(11) . . . . ?
Ti1 O25 Ti3 O6 -131.2(2) . . . . ?
Ti2 O25 Ti3 O6 49.2(2) . . . . ?
Ti1 O25 Ti3 O14 48.8(2) . . . . ?
Ti2 O25 Ti3 O14 -130.83(19) . . . . ?
Ti1 O25 Ti3 O18 138.03(19) . . . . ?
Ti2 O25 Ti3 O18 -41.62(19) . . . . ?
Ti1 O25 Ti3 O10 -42.0(2) . . . . ?
Ti2 O25 Ti3 O10 138.4(2) . . . . ?
C86 O30 Ti4 O29 160.1(18) . . . . ?
C86 O30 Ti4 O11 -87.3(18) . . . . ?
C86 O30 Ti4 O3 47.6(18) . . . . ?
C86 O30 Ti4 O7 -18(3) . . . . ?
C83 O29 Ti4 O30 12.4(9) . . . . ?
C83 O29 Ti4 O11 -83.6(9) . . . . ?
C83 O29 Ti4 O3 107.9(8) . . . . ?
C83 O29 Ti4 O7 -167.9(9) . . . . ?
P3 O11 Ti4 O30 94.4(5) . . . . ?
P3 O11 Ti4 O29 -164.8(5) . . . . ?
P3 O11 Ti4 O3 0.2(7) . . . . ?
P3 O11 Ti4 O7 -75.7(5) . . . . ?
P1 O3 Ti4 O30 -86.1(4) . . . . ?
P1 O3 Ti4 O29 173.4(3) . . . . ?
P1 O3 Ti4 O11 8.4(5) . . . . ?
P1 O3 Ti4 O7 84.3(3) . . . . ?
P2 O7 Ti4 O30 2(2) . . . . ?
P2 O7 Ti4 O29 -176.3(11) . . . . ?
P2 O7 Ti4 O11 71.8(11) . . . . ?
P2 O7 Ti4 O3 -64.4(11) . . . . ?
C89 O31 Ti5 O32 167.6(15) . . . . ?
C89 O31 Ti5 O19 -80.2(15) . . . . ?
C89 O31 Ti5 O23 58.0(15) . . . . ?
C89 O31 Ti5 O15 -5(2) . . . . ?
C92 O32 Ti5 O31 5.3(7) . . . . ?
C92 O32 Ti5 O19 -90.9(7) . . . . ?
C92 O32 Ti5 O23 99.6(6) . . . . ?
C92 O32 Ti5 O15 -176.3(6) . . . . ?
P5 O19 Ti5 O31 94.0(5) . . . . ?
P5 O19 Ti5 O32 -165.6(4) . . . . ?
P5 O19 Ti5 O23 -0.6(7) . . . . ?
P5 O19 Ti5 O15 -74.0(5) . . . . ?
P6 O23 Ti5 O31 -84.7(3) . . . . ?
P6 O23 Ti5 O32 175.7(3) . . . . ?
P6 O23 Ti5 O19 10.5(5) . . . . ?
P6 O23 Ti5 O15 84.3(3) . . . . ?
P4 O15 Ti5 O31 -1(2) . . . . ?
P4 O15 Ti5 O32 -173.5(14) . . . . ?
P4 O15 Ti5 O19 75.2(14) . . . . ?
P4 O15 Ti5 O23 -64.7(14) . . . . ?
